data_4518097
loop_
_publ_author_name
'Huang, Jia-Hong'
'Wang, Zhao-Yang'
'Zang, Shuang-Quan'
'Mak, Thomas C. W.'

_publ_section_title
;
 Spontaneous Resolution of Chiral Multi-Thiolate-Protected Ag30
 Nanoclusters
;
_journal_name_full 'ACS Central Science'
_journal_paper_doi 10.1021/acscentsci.0c01045
_journal_year 2020
_chemical_formula_moiety 'C166 H204 Ag30 B80 P12 S24, 4(C4 H9 N O)'
_chemical_formula_sum 'C182 H240 Ag30 B80 N4 O4 P12 S24'
_chemical_formula_weight 7789.75
_space_group_crystal_system trigonal
_space_group_IT_number 152
_space_group_name_Hall 'P 31 2"'
_space_group_name_H-M_alt 'P 31 2 1'
_atom_sites_solution_hydrogens mixed
_atom_sites_solution_primary dual
_audit_creation_date 2020-06-08
_audit_creation_method
;
Olex2 1.2
(compiled 2018.05.29 svn.r3508 for OlexSys, GUI svn.r5506)
;
_cell_angle_alpha 90
_cell_angle_beta 90
_cell_angle_gamma 120
_cell_formula_units_Z 3
_cell_length_a 34.8668(13)
_cell_length_b 34.8668(13)
_cell_length_c 24.0968(6)
_cell_measurement_reflns_used 16956
_cell_measurement_temperature 100.00(10)
_cell_measurement_theta_max 69.6700
_cell_measurement_theta_min 3.4610
_cell_volume 25369.6(15)
_computing_cell_refinement 'CrysAlisPro 1.171.39.28b (Rigaku OD, 2015)'
_computing_data_collection 'CrysAlisPro 1.171.39.28b (Rigaku OD, 2015)'
_computing_data_reduction 'CrysAlisPro 1.171.39.28b (Rigaku OD, 2015)'
_computing_molecular_graphics 'Olex2 (Dolomanov et al., 2009)'
_computing_publication_material 'Olex2 (Dolomanov et al., 2009)'
_computing_structure_refinement 'ShelXL (Sheldrick, 2015)'
_computing_structure_solution 'ShelXT (Sheldrick, 2015)'
_diffrn_ambient_environment N~2~
_diffrn_ambient_temperature 100.00(10)
_diffrn_detector 'CCD plate'
_diffrn_measured_fraction_theta_full 0.999
_diffrn_measured_fraction_theta_max 0.999
_diffrn_measurement_details
;
List of Runs (angles in degrees, time in seconds):

  # Type    Start    End  Width  t~exp~   \w     \q     \k     \f   Frames
--------------------------------------------------------------------------
  1  \w    -18.00  88.00   0.50    1.00    --    0.00  38.00 120.00  212
  2  \w    -88.00 -42.00   0.50    1.00    --    0.00 -38.00   0.00   92
  3  \w     31.00 116.00   0.50   10.00    --   95.20 -45.00 -30.00  170
  4  \w     12.00 100.00   0.50   10.00    --   95.20 -77.00  90.00  176
  5  \w      6.00  83.00   0.50   10.00    --   95.20 -61.00  90.00  154
  6  \w     79.00 168.00   0.50   10.00    --   95.20  30.00 -30.00  178
;
_diffrn_measurement_device 'four-circle diffractometer'
_diffrn_measurement_device_type 'XtaLAB AFC12 (RINC): Kappa single'
_diffrn_measurement_method '\w scans'
_diffrn_orient_matrix_type 'CrysAlisPro convention (1999,Acta A55,543-557)'
_diffrn_orient_matrix_UB_11 0.0084310000
_diffrn_orient_matrix_UB_12 -0.0383139000
_diffrn_orient_matrix_UB_13 -0.0137323000
_diffrn_orient_matrix_UB_21 0.0494987000
_diffrn_orient_matrix_UB_22 0.0299799000
_diffrn_orient_matrix_UB_23 0.0137835000
_diffrn_orient_matrix_UB_31 -0.0093101000
_diffrn_orient_matrix_UB_32 -0.0154901000
_diffrn_orient_matrix_UB_33 0.0608821000
_diffrn_radiation_monochromator graphite
_diffrn_radiation_probe x-ray
_diffrn_radiation_type CuK\a
_diffrn_radiation_wavelength 1.54184
_diffrn_reflns_av_R_equivalents 0.1020
_diffrn_reflns_av_unetI/netI 0.0952
_diffrn_reflns_Laue_measured_fraction_full 0.999
_diffrn_reflns_Laue_measured_fraction_max 0.999
_diffrn_reflns_limit_h_max 39
_diffrn_reflns_limit_h_min -28
_diffrn_reflns_limit_k_max 41
_diffrn_reflns_limit_k_min -41
_diffrn_reflns_limit_l_max 28
_diffrn_reflns_limit_l_min -14
_diffrn_reflns_number 81583
_diffrn_reflns_point_group_measured_fraction_full 0.974
_diffrn_reflns_point_group_measured_fraction_max 0.974
_diffrn_reflns_theta_full 65.498
_diffrn_reflns_theta_max 65.498
_diffrn_reflns_theta_min 2.927
_diffrn_source 'fine-focus sealed X-ray tube'
_diffrn_source_type 'Enhance (Cu) X-ray Source'
_exptl_absorpt_coefficient_mu 15.770
_exptl_absorpt_correction_T_max 1.00000
_exptl_absorpt_correction_T_min 0.10110
_exptl_absorpt_correction_type multi-scan
_exptl_absorpt_process_details
;
CrysAlisPro 1.171.39.28b (Rigaku Oxford Diffraction, 2015)
Empirical absorption correction using spherical harmonics,
 implemented in SCALE3 ABSPACK scaling algorithm.
;
_exptl_crystal_density_diffrn 1.530
_exptl_crystal_F_000 11298
_exptl_crystal_size_max 0.15
_exptl_crystal_size_mid 0.05
_exptl_crystal_size_min 0.05
_refine_diff_density_max 1.324
_refine_diff_density_min -0.943
_refine_diff_density_rms 0.173
_refine_ls_abs_structure_details
;
 Flack x determined using 4912 quotients [(I+)-(I-)]/[(I+)+(I-)]
 (Parsons, Flack and Wagner, Acta Cryst. B69 (2013) 249-259).
;
_refine_ls_abs_structure_Flack 0.017(8)
_refine_ls_extinction_method none
_refine_ls_goodness_of_fit_ref 0.929
_refine_ls_hydrogen_treatment constr
_refine_ls_matrix_type full
_refine_ls_number_parameters 1426
_refine_ls_number_reflns 28374
_refine_ls_number_restraints 1392
_refine_ls_restrained_S_all 0.919
_refine_ls_R_factor_all 0.1286
_refine_ls_R_factor_gt 0.0793
_refine_ls_shift/su_max 0.001
_refine_ls_shift/su_mean 0.000
_refine_ls_structure_factor_coef Fsqd
_refine_ls_weighting_details 'w=1/[\s^2^(Fo^2^)+(0.1405P)^2^] where P=(Fo^2^+2Fc^2^)/3'
_refine_ls_weighting_scheme calc
_refine_ls_wR_factor_gt 0.1920
_refine_ls_wR_factor_ref 0.2287
_reflns_Friedel_coverage 0.850
_reflns_Friedel_fraction_full 0.946
_reflns_Friedel_fraction_max 0.946
_reflns_number_gt 15195
_reflns_number_total 28374
_reflns_threshold_expression 'I > 2\s(I)'
_cod_data_source_file oc0c01045_si_002.cif
_cod_data_source_block 20191217b3_sq
_cod_original_cell_volume 25370(2)
_cod_database_code 4518097
_shelx_shelxl_version_number 2018/3
_chemical_oxdiff_usercomment ' '
_shelx_space_group_comment
;
The symmetry employed for this shelxl refinement is uniquely defined
by the following loop, which should always be used as a source of
symmetry information in preference to the above space-group names.
They are only intended as comments.
;
_shelx_estimated_absorpt_t_max 0.506
_shelx_estimated_absorpt_t_min 0.405
_reflns_odcompleteness_completeness 99.96
_reflns_odcompleteness_iscentric 1
_reflns_odcompleteness_theta 66.97
_olex2_refinement_description
;
1. Fixed Uiso
 At 1.2 times of:
  All B(H) groups, All C(H) groups, All C(H,H) groups
 At 1.5 times of:
  All C(H,H,H) groups
2. Restrained distances
 B25-B21 = B27-B21 = B26-B21 = B26-B24 = B30-B24 = B24-B21 = B24-B23 = B23-B21
 = B27-B25 = B24-B22 = B23-B22 = B25-B23 = B30-B26 = B27-B26 = B34-B23 = B34-
 B25 = B34-B22 = B30-B22
 1.65 with sigma of 0.01
 B8-B7 = B19-B11 = B8-B33 = B33-B10 = B8-B10 = B8-C53 = C53-B10 = B19-B10 = B7-
 B33 = B12-B11 = B33-B18 = B7-B18 = B20-B18 = B7-B20 = B20-B11 = B18-B12 = B33-
 B12 = B18-B11 = B19-C53 = B19-B12 = B12-B10
 1.65 with sigma of 0.01
 B39-B14 = B14-B13 = B39-B13 = B9-B29 = B31-B14 = B9-B14 = B35-B29 = B39-B28 =
 B39-B32 = B32-B29 = B28-B13 = B35-B32 = B32-B28 = B39-B29 = B29-B14 = B36-B31 =
  B9-B36 = B31-B13 = B9-B35 = B36-B35 = B9-B31
 1.65 with sigma of 0.01
 C68-B13 = C68-B31 = C68-B28 = C67-B28 = C67-B32 = C67-B35 = C67-B36 = C68-B36
 1.6 with sigma of 0.01
 C68-C67
 1.5 with sigma of 0.01
 C84-O1
 1.2 with sigma of 0.01
 N1-C86 = N1-C83
 1.5 with sigma of 0.01
 C85-C86
 2.85 with sigma of 0.01
 H85b-H86b
 2.5 with sigma of 0.01
 B76-B26 = B76-B30 = C75-B30 = C75-B22 = C75-B34 = C75-C40 = B76-C40 = B76-B27
 1.6 with sigma of 0.01
 B76-C75
 1.5 with sigma of 0.01
 B76-C40 = B76-B27 = B76-B26 = B76-B30
 1.5 with sigma of 0.01
 N1-C84
 1.5 with sigma of 0.01
 C85-C84
 1.45 with sigma of 0.01
 O2-C88
 1.2 with sigma of 0.01
 C89-C88
 1.51 with sigma of 0.01
 B49-B20 = B49-B11 = B49-B19
 1.5 with sigma of 0.01
 C37-B49
 1.5 with sigma of 0.01
 N2-C90 = N2-C91 = N2-C88
 1.45 with sigma of 0.01
 C56-C90_$1
 3.8 with sigma of 0.01
 C90_$2-C37
 3.5 with sigma of 0.01
 C53-C91_$2
 4 with sigma of 0.01
 C4-C21
 1.38 with sigma of 0.005
3. Uiso/Uaniso restraints and constraints
C67 \\sim C68 \\sim B9 \\sim B13 \\sim B14 \\sim B28 \\sim B29 \\sim B31 \\sim
B32 \\sim B35 \\sim B36 \\sim B39: within 2A with sigma of 0.02 and sigma for
terminal atoms of 0.04
C77 \\sim C78 \\sim C79 \\sim C80 \\sim C81 \\sim C82: within 2A with sigma of
0.02 and sigma for terminal atoms of 0.04
P5 \\sim C6 \\sim C9 \\sim C10 \\sim C11 \\sim C12 \\sim C13 \\sim C14: within
2A with sigma of 0.02 and sigma for terminal atoms of 0.04
Ag14 \\sim P3 \\sim C27 \\sim C28 \\sim C29 \\sim C30 \\sim C31 \\sim C32:
within 2A with sigma of 0.02 and sigma for terminal atoms of 0.04
C69 \\sim C70 \\sim C71 \\sim C72 \\sim C73 \\sim C74: within 2A with sigma of
0.02 and sigma for terminal atoms of 0.04
C18 \\sim C33 \\sim C46 \\sim C55 \\sim C58 \\sim C65: within 2A with sigma of
0.02 and sigma for terminal atoms of 0.04
C50 \\sim C66 \\sim B1 \\sim B2 \\sim B3 \\sim B4 \\sim B5 \\sim B6 \\sim B15
\\sim B16 \\sim B17 \\sim B38: within 2A with sigma of 0.02 and sigma for
terminal atoms of 0.04
O1 \\sim N1 \\sim C84: within 2A with sigma of 0.02 and sigma for terminal
atoms of 0.04
C75 \\sim B76 \\sim B21 \\sim B22 \\sim B23 \\sim B24 \\sim B25 \\sim B26 \\sim
B27 \\sim B30 \\sim B34 \\sim C40: within 2A with sigma of 0.02 and sigma for
terminal atoms of 0.04
Ag4: within 2A with sigma of 0.02 and sigma for terminal atoms of 0.04
B49 \\sim C53 \\sim B7 \\sim B8 \\sim B10 \\sim B11 \\sim B12 \\sim B18 \\sim
B19 \\sim B20 \\sim B33 \\sim C37: within 2A with sigma of 0.02 and sigma for
terminal atoms of 0.04
O2 \\sim N2 \\sim C88 \\sim C89 \\sim C90 \\sim C91: within 2A with sigma of
0.01 and sigma for terminal atoms of 0.01
Uanis(B35) \\sim Ueq, Uanis(C75) \\sim Ueq, Uanis(B22) \\sim Ueq, Uanis(C42)
\\sim Ueq, Uanis(C38) \\sim Ueq, Uanis(C5) \\sim Ueq, Uanis(C16) \\sim Ueq,
Uanis(C27) \\sim Ueq, Uanis(C60) \\sim Ueq, Uanis(C44) \\sim Ueq, Uanis(C59)
\\sim Ueq, Uanis(B25) \\sim Ueq, Uanis(C45) \\sim Ueq, Uanis(C52) \\sim Ueq,
Uanis(C16) \\sim Ueq, Uanis(C4) \\sim Ueq, Uanis(C21) \\sim Ueq, Uanis(C19)
\\sim Ueq, Uanis(C28) \\sim Ueq, Uanis(C1AA) \\sim Ueq, Uanis(C70) \\sim Ueq:
with sigma of 0.01 and sigma for terminal atoms of 0.02
Uanis(C10) \\sim Ueq, Uanis(C11) \\sim Ueq, Uanis(C12) \\sim Ueq, Uanis(C13)
\\sim Ueq, Uanis(C14) \\sim Ueq, Uanis(C9) \\sim Ueq, Uanis(C71) \\sim Ueq,
Uanis(C70) \\sim Ueq, Uanis(C69) \\sim Ueq, Uanis(C72) \\sim Ueq, Uanis(C57)
\\sim Ueq, Uanis(C56) \\sim Ueq, Uanis(C25) \\sim Ueq, Uanis(C43) \\sim Ueq,
Uanis(C79) \\sim Ueq, Uanis(C78) \\sim Ueq, Uanis(C55) \\sim Ueq, Uanis(C33)
\\sim Ueq, Uanis(B26) \\sim Ueq, Uanis(B76) \\sim Ueq, Uanis(C40) \\sim Ueq:
with sigma of 0.01 and sigma for terminal atoms of 0.02
Uanis(C85) \\sim Ueq, Uanis(C84) \\sim Ueq, Uanis(N1) \\sim Ueq, Uanis(C83)
\\sim Ueq, Uanis(C86) \\sim Ueq, Uanis(C48) \\sim Ueq: with sigma of 0.001 and
sigma for terminal atoms of 0.002
Uanis(Ag16) \\sim Ueq: with sigma of 0.01 and sigma for terminal atoms of 0.02
Uanis(C37) \\sim Ueq, Uanis(B49) \\sim Ueq, Uanis(C90) \\sim Ueq, Uanis(O2)
\\sim Ueq, Uanis(C88) \\sim Ueq, Uanis(N2) \\sim Ueq, Uanis(C89) \\sim Ueq,
Uanis(C91) \\sim Ueq: with sigma of 0.01 and sigma for terminal atoms of 0.02
4. Others
 Fixed Sof: Ag16(0.5)
5.a Riding coordinates:
 C89(H89a,H89b,H89c), C90(H90a,H90b,H90c)
5.b Secondary CH2 refined with riding coordinates:
 C3(H3a,H3b), C6(H6a,H6b), C87(H87a,H87b)
5.c Aromatic/amide H refined with riding coordinates:
 C1(H1), C2(H2), C5(H5), C8(H8), C10(H10), C11(H11), C12(H12), C13(H13),
 C14(H14), C20(H20), C22(H22), C23(H23), C24(H24), C27(H27), C28(H28), C29(H29),
  C31(H31), C32(H32), C33(H33), C34(H34), C35(H35), C36(H36), C1AA(H1AA),
 C38(H38), C26(H26), C57(H57), C56(H56), C43(H43), C25(H25), C41(H41), C42(H42),
  C44(H44), C46(H46), C47(H47), C48(H48), C51(H51), C54(H54), C55(H55),
 C58(H58), C59(H59), C60(H60), C62(H62), C63(H63), C64(H64), C65(H65), C69(H69),
  C70(H70), C71(H71), C72(H72), C73(H73), C77(H77), C78(H78), C79(H79),
 C81(H81), C82(H82), C4(H4a), C16(H16a), C52(H52), C45(H45), C19(H19a)
5.d Fitted hexagon refined as free rotating group:
 C9(C10,C11,C12,C13,C14), C27(C28,C29,C30,C31,C32), C34(C35,C36,C1AA,C38,C39),
 C0AA(C26,C57,C56,C43,C25), C59(C60,C61,C62,C63,C64), C69(C70,C71,C72,C73,C74),
 C77(C78,C79,C80,C81,C82), C21(C4,C16,C52,C45,C19)
5.e Idealised Me refined as rotating group:
 C83(H83a,H83b,H83c), C85(H85a,H85b,H85c), C86(H86a,H86b,H86c), C91(H91a,H91b,
 H91c)
5.f Boron cage BH refined with riding coordinates:
 B49(H49), C50(H50), C53(H53), C66(H66), C67(H67), C68(H68), C75(H75),
 B76(H76), B2(H2a), B3(H3), B4(H4), B6(H6), B7(H7), B8(H8a), B9(H9), B10(H10a),
 B11(H11a), B13(H13a), B15(H15), B16(H16), B17(H17), B19(H19), B20(H20a),
 B22(H22a), B25(H25a), B26(H26a), B27(H27a), B28(H28a), B30(H30), B31(H31a),
 B32(H32a), B34(H34a), B35(H35a), B36(H36a), C37(H37), C40(H40)
;
_olex2_submission_special_instructions 'No special instructions were received'
_oxdiff_exptl_absorpt_empirical_details
;
Empirical correction (ABSPACK) includes:
- Absorption correction using spherical harmonics
- Frame scaling
;
_oxdiff_exptl_absorpt_empirical_full_max 4.306
_oxdiff_exptl_absorpt_empirical_full_min 0.581

loop_
_space_group_symop_operation_xyz
'x, y, z'
'-y, x-y, z+1/3'
'-x+y, -x, z+2/3'
'y, x, -z'
'x-y, -y, -z+2/3'
'-x, -x+y, -z+1/3'

loop_
_atom_site_label
_atom_site_type_symbol
_atom_site_fract_x
_atom_site_fract_y
_atom_site_fract_z
_atom_site_U_iso_or_equiv
_atom_site_adp_type
_atom_site_occupancy
_atom_site_site_symmetry_order
_atom_site_calc_flag
_atom_site_refinement_flags_posn
_atom_site_refinement_flags_adp
_atom_site_refinement_flags_occupancy
_atom_site_disorder_assembly
_atom_site_disorder_group
Ag1 Ag 0.57375(6) 1.03227(5) 0.28632(6) 0.0782(4) Uani 1 1 d . . . . .
Ag2 Ag 0.63290(7) 1.000000 0.333333 0.0798(6) Uani 1 2 d S T P . .
Ag3 Ag 0.65233(6) 1.11540(6) 0.25454(6) 0.0843(5) Uani 1 1 d . . . . .
Ag4 Ag 0.48157(7) 0.99617(6) 0.24563(7) 0.0920(5) Uani 1 1 d . U . . .
Ag5 Ag 0.59597(7) 0.97558(6) 0.55298(6) 0.0954(6) Uani 1 1 d . . . . .
Ag6 Ag 0.66281(7) 0.98776(6) 0.44313(7) 0.0922(5) Uani 1 1 d . . . . .
Ag7 Ag 0.74799(7) 1.13754(6) 0.31216(8) 0.0998(6) Uani 1 1 d . . . . .
Ag8 Ag 0.71649(7) 1.20506(6) 0.28388(7) 0.1030(6) Uani 1 1 d . . . . .
Ag9 Ag 0.54618(7) 1.05378(7) 0.16085(8) 0.1029(6) Uani 1 1 d . . . . .
Ag10 Ag 0.51070(7) 1.10459(7) 0.36925(8) 0.1014(6) Uani 1 1 d . . . . .
Ag11 Ag 0.56670(7) 1.11830(7) 0.25310(8) 0.1040(6) Uani 1 1 d . . . . .
Ag12 Ag 0.69942(8) 1.02290(8) 0.55331(8) 0.1107(7) Uani 1 1 d . . . . .
Ag13 Ag 0.71837(8) 1.10702(8) 0.17978(9) 0.1160(7) Uani 1 1 d . . . . .
Ag14 Ag 0.46774(9) 1.06622(7) 0.48426(9) 0.1162(7) Uani 1 1 d . U . . .
Ag15 Ag 0.69487(9) 0.95618(9) 0.29966(8) 0.1209(7) Uani 1 1 d . . . . .
Ag16 Ag 0.4170(2) 0.9902(3) 0.3311(9) 0.129(3) Uani 0.5 1 d . U . . .
S1 S 0.5503(2) 1.05908(19) 0.3701(2) 0.0798(14) Uani 1 1 d . . . . .
S2 S 0.66717(19) 1.08258(17) 0.3364(2) 0.0742(13) Uani 1 1 d . . . . .
S3 S 0.6011(2) 1.00189(17) 0.4526(2) 0.0788(14) Uani 1 1 d . . . . .
S4 S 0.6390(2) 1.1849(2) 0.2466(3) 0.0935(17) Uani 1 1 d . . . . .
S5 S 0.4663(3) 1.0067(2) 0.1425(3) 0.105(2) Uani 1 1 d . . . . .
S6 S 0.6260(2) 1.0941(2) 0.1554(2) 0.0870(17) Uani 1 1 d . . . . .
S7 S 0.7395(2) 1.1839(2) 0.1947(3) 0.0987(19) Uani 1 1 d . . . . .
S8 S 0.7488(2) 1.0397(3) 0.4662(3) 0.110(2) Uani 1 1 d . . . . .
S9 S 0.6779(2) 0.9323(2) 0.3948(2) 0.0930(17) Uani 1 1 d . . . . .
S10 S 0.3771(3) 0.9744(3) 0.2464(3) 0.117(2) Uani 1 1 d . . . . .
S11 S 0.6727(3) 0.9402(2) 0.5506(2) 0.107(2) Uani 1 1 d . . . . .
S12 S 0.4886(3) 1.0704(2) 0.2724(3) 0.1017(19) Uani 1 1 d . . . . .
P1 P 0.7635(2) 1.2565(2) 0.3527(2) 0.0898(18) Uani 1 1 d . . . . .
P2 P 0.7042(3) 1.0682(2) 0.6316(2) 0.0930(19) Uani 1 1 d . . . . .
P3 P 0.5039(3) 1.1376(2) 0.5280(3) 0.0999(19) Uani 1 1 d . U . . .
P4 P 0.5118(3) 1.1690(2) 0.4093(3) 0.101(2) Uani 1 1 d . . . . .
P5 P 0.8127(2) 1.2044(3) 0.3442(3) 0.106(2) Uani 1 1 d . U . . .
P6 P 0.6066(3) 0.9978(2) 0.6490(2) 0.096(2) Uani 1 1 d . . . . .
C1 C 0.6746(11) 1.2736(9) 0.4365(12) 0.103(8) Uani 1 1 d . . . . .
H1 H 0.646750 1.269923 0.429556 0.123 Uiso 1 1 calc R . . . .
C2 C 0.6935(13) 1.2851(10) 0.4913(15) 0.125(11) Uani 1 1 d . . . . .
H2 H 0.678875 1.291941 0.518532 0.151 Uiso 1 1 calc R . . . .
C3 C 0.5309(9) 1.1824(7) 0.4777(10) 0.088(7) Uani 1 1 d . . . . .
H3A H 0.527133 1.206893 0.489676 0.105 Uiso 1 1 calc R . . . .
H3B H 0.562395 1.192682 0.477960 0.105 Uiso 1 1 calc R . . . .
C5 C 0.7538(11) 1.2791(10) 0.4638(12) 0.116(9) Uani 1 1 d . U . . .
H5 H 0.780634 1.280721 0.472134 0.140 Uiso 1 1 calc R . . . .
C6 C 0.8014(8) 1.2417(9) 0.3852(11) 0.102(7) Uani 1 1 d . U . . .
H6A H 0.829204 1.268603 0.392458 0.123 Uiso 1 1 calc R . . . .
H6B H 0.789143 1.227815 0.420704 0.123 Uiso 1 1 calc R . . . .
C7 C 0.8000(8) 1.3100(8) 0.3240(8) 0.085(7) Uani 1 1 d . . . . .
C8 C 0.6967(8) 1.2683(8) 0.3971(11) 0.082(6) Uani 1 1 d . . . . .
H8 H 0.686033 1.264178 0.360912 0.099 Uiso 1 1 calc R . . . .
C9 C 0.8461(11) 1.1902(11) 0.3894(10) 0.152(9) Uani 1 1 d . U . . .
C10 C 0.8237(8) 1.1564(10) 0.4277(13) 0.173(11) Uani 1 1 d G U . . .
H10 H 0.792936 1.140604 0.428069 0.208 Uiso 1 1 calc R . . . .
C11 C 0.8474(11) 1.1461(10) 0.4655(11) 0.189(12) Uani 1 1 d G U . . .
H11 H 0.832409 1.123448 0.491103 0.227 Uiso 1 1 calc R . . . .
C12 C 0.8934(11) 1.1696(12) 0.4649(12) 0.193(12) Uani 1 1 d G U . . .
H12 H 0.909231 1.162737 0.490166 0.231 Uiso 1 1 calc R . . . .
C13 C 0.9158(8) 1.2034(11) 0.4266(15) 0.199(12) Uani 1 1 d G U . . .
H13 H 0.946580 1.219183 0.426196 0.238 Uiso 1 1 calc R . . . .
C14 C 0.8921(11) 1.2137(9) 0.3888(12) 0.196(12) Uani 1 1 d G U . . .
H14 H 0.907108 1.236338 0.363162 0.236 Uiso 1 1 calc R . . . .
C15 C 0.7361(10) 1.2687(8) 0.4078(9) 0.095(8) Uani 1 1 d . . . . .
C17 C 0.5596(9) 0.9980(7) 0.6786(8) 0.092(8) Uani 1 1 d . . . . .
C18 C 0.4581(12) 1.1670(11) 0.4065(13) 0.119(8) Uani 1 1 d . U . . .
C20 C 0.8232(8) 1.3481(9) 0.3521(11) 0.096(7) Uani 1 1 d . . . . .
H20 H 0.817042 1.347941 0.389706 0.115 Uiso 1 1 calc R . . . .
C22 C 0.8062(11) 1.3116(10) 0.2660(11) 0.110(9) Uani 1 1 d . . . . .
H22 H 0.790565 1.286484 0.244067 0.132 Uiso 1 1 calc R . . . .
C23 C 0.8363(13) 1.3517(11) 0.2431(10) 0.133(12) Uani 1 1 d . . . . .
H23 H 0.840381 1.353747 0.204879 0.159 Uiso 1 1 calc R . . . .
C24 C 0.5588(10) 1.0146(10) 0.7279(13) 0.107(8) Uani 1 1 d . . . . .
H24 H 0.584579 1.028811 0.748894 0.128 Uiso 1 1 calc R . . . .
C27 C 0.6074(6) 1.1518(7) 0.6562(7) 0.133(9) Uani 1 1 d . U . . .
H27 H 0.628192 1.153548 0.681820 0.160 Uiso 1 1 calc R . . . .
C28 C 0.6161(6) 1.1887(6) 0.6247(8) 0.128(8) Uani 1 1 d G U . . .
H28 H 0.642596 1.215105 0.629303 0.153 Uiso 1 1 calc R . . . .
C29 C 0.5850(7) 1.1860(5) 0.5864(7) 0.116(7) Uani 1 1 d G U . . .
H29 H 0.590822 1.210710 0.565325 0.139 Uiso 1 1 calc R . . . .
C30 C 0.5454(6) 1.1465(6) 0.5795(6) 0.097(6) Uani 1 1 d G U . . .
C31 C 0.5368(6) 1.1096(5) 0.6110(7) 0.109(7) Uani 1 1 d G U . . .
H31 H 0.510239 1.083200 0.606379 0.131 Uiso 1 1 calc R . . . .
C32 C 0.5678(7) 1.1123(6) 0.6493(6) 0.109(7) Uani 1 1 d G U . . .
H32 H 0.562012 1.087595 0.670358 0.130 Uiso 1 1 calc R . . . .
C33 C 0.4079(13) 1.1880(13) 0.4358(15) 0.134(9) Uani 1 1 d . U . . .
H33 H 0.401560 1.205528 0.458754 0.161 Uiso 1 1 calc R . . . .
C34 C 0.7520(7) 1.0906(7) 0.7313(8) 0.117(10) Uani 1 1 d . . . . .
H34 H 0.748429 1.115275 0.732557 0.140 Uiso 1 1 calc R . . . .
C35 C 0.7743(7) 1.0830(8) 0.7739(7) 0.149(15) Uani 1 1 d G . . . .
H35 H 0.785590 1.102556 0.803620 0.178 Uiso 1 1 calc R . . . .
C36 C 0.7796(8) 1.0461(10) 0.7721(9) 0.146(14) Uani 1 1 d G . . . .
H36 H 0.794505 1.040957 0.800607 0.175 Uiso 1 1 calc R . . . .
C1AA C 0.7627(9) 1.0168(8) 0.7277(11) 0.168(14) Uani 1 1 d G U . . .
H1AA H 0.766261 0.992077 0.726529 0.202 Uiso 1 1 calc R . . . .
C38 C 0.7404(8) 1.0244(7) 0.6852(8) 0.146(12) Uani 1 1 d G U . . .
H38 H 0.729099 1.004796 0.655465 0.176 Uiso 1 1 calc R . . . .
C39 C 0.7351(7) 1.0613(7) 0.6870(6) 0.102(8) Uani 1 1 d G . . . .
C0AA C 0.5491(6) 1.2205(6) 0.3729(7) 0.107(8) Uani 1 1 d . . . . .
C26 C 0.5730(7) 1.2189(6) 0.3277(8) 0.115(9) Uani 1 1 d G . . . .
H26 H 0.569697 1.191902 0.316274 0.138 Uiso 1 1 calc R . . . .
C57 C 0.6017(6) 1.2575(7) 0.2995(7) 0.110(8) Uani 1 1 d G U . . .
H57 H 0.617684 1.256410 0.269190 0.132 Uiso 1 1 calc R . . . .
C56 C 0.6066(7) 1.2978(6) 0.3165(9) 0.144(12) Uani 1 1 d DG U . . .
H56 H 0.625815 1.323661 0.297597 0.173 Uiso 1 1 calc R . . . .
C43 C 0.5827(8) 1.2994(5) 0.3617(9) 0.128(10) Uani 1 1 d G U . . .
H43 H 0.585959 1.326405 0.373089 0.154 Uiso 1 1 calc R . . . .
C25 C 0.5539(7) 1.2608(7) 0.3899(7) 0.112(8) Uani 1 1 d G U . . .
H25 H 0.537972 1.261897 0.420175 0.134 Uiso 1 1 calc R . . . .
C41 C 0.7306(10) 1.2863(9) 0.5039(9) 0.092(7) Uani 1 1 d . . . . .
H41 H 0.741109 1.292152 0.540161 0.111 Uiso 1 1 calc R . . . .
C42 C 0.5203(16) 1.0111(14) 0.7483(16) 0.152(13) Uani 1 1 d . U . . .
H42 H 0.521259 1.025483 0.781173 0.182 Uiso 1 1 calc R . . . .
C44 C 0.4804(13) 0.9749(13) 0.6722(16) 0.139(11) Uani 1 1 d . U . . .
H44 H 0.455767 0.964507 0.649205 0.167 Uiso 1 1 calc R . . . .
C46 C 0.4460(11) 1.1890(10) 0.4427(12) 0.112(7) Uani 1 1 d . U . . .
H46 H 0.464445 1.204669 0.472163 0.135 Uiso 1 1 calc R . . . .
C47 C 0.4809(11) 0.9872(12) 0.7218(16) 0.148(14) Uani 1 1 d . . . . .
H47 H 0.454537 0.979832 0.739903 0.177 Uiso 1 1 calc R . . . .
C48 C 0.5198(13) 0.9784(13) 0.6554(15) 0.135(10) Uani 1 1 d . U . . .
H48 H 0.518233 0.964622 0.621735 0.162 Uiso 1 1 calc R . . . .
B49 B 0.6860(10) 1.2425(11) 0.0880(8) 0.125(7) Uani 1 1 d D U . . .
H49 H 0.698962 1.276227 0.071808 0.150 Uiso 1 1 calc R . . . .
C50 C 0.6587(10) 1.1640(9) 0.4689(12) 0.111(7) Uani 1 1 d . U . . .
H50 H 0.673039 1.199906 0.474026 0.133 Uiso 1 1 calc R . . . .
C51 C 0.8605(10) 1.3888(8) 0.2752(12) 0.104(8) Uani 1 1 d . . . . .
H51 H 0.880904 1.415313 0.258541 0.125 Uiso 1 1 calc R . . . .
C53 C 0.6415(10) 1.2126(7) 0.0653(7) 0.123(7) Uani 1 1 d D U . . .
H53 H 0.623348 1.221916 0.036101 0.147 Uiso 1 1 calc R . . . .
C54 C 0.8550(10) 1.3870(9) 0.3297(15) 0.113(9) Uani 1 1 d . . . . .
H54 H 0.872311 1.411503 0.351946 0.136 Uiso 1 1 calc R . . . .
C55 C 0.4289(14) 1.1439(14) 0.3691(16) 0.149(10) Uani 1 1 d . U . . .
H55 H 0.436115 1.126722 0.346618 0.179 Uiso 1 1 calc R . . . .
C58 C 0.3885(12) 1.1408(13) 0.3577(16) 0.134(8) Uani 1 1 d . U . . .
H58 H 0.370109 1.125963 0.327851 0.161 Uiso 1 1 calc R . . . .
C59 C 0.6018(9) 0.8904(5) 0.7141(9) 0.140(11) Uani 1 1 d . U . . .
H59 H 0.589916 0.861059 0.703117 0.168 Uiso 1 1 calc R . . . .
C60 C 0.6000(8) 0.9209(6) 0.6786(6) 0.134(10) Uani 1 1 d G U . . .
H60 H 0.586875 0.911897 0.643827 0.160 Uiso 1 1 calc R . . . .
C61 C 0.6178(8) 0.9648(6) 0.6949(6) 0.120(10) Uani 1 1 d G . . . .
C62 C 0.6375(8) 0.9782(5) 0.7469(7) 0.122(11) Uani 1 1 d G . . . .
H62 H 0.649401 1.007535 0.757814 0.146 Uiso 1 1 calc R . . . .
C63 C 0.6393(8) 0.9477(8) 0.7824(6) 0.140(12) Uani 1 1 d G . . . .
H63 H 0.652443 0.956698 0.817105 0.168 Uiso 1 1 calc R . . . .
C64 C 0.6215(9) 0.9038(7) 0.7660(8) 0.156(15) Uani 1 1 d G . . . .
H64 H 0.622700 0.883459 0.789757 0.187 Uiso 1 1 calc R . . . .
C65 C 0.3801(14) 1.1647(12) 0.4002(16) 0.139(9) Uani 1 1 d . U . . .
H65 H 0.352445 1.162730 0.400997 0.167 Uiso 1 1 calc R . . . .
C66 C 0.6332(11) 1.1339(10) 0.5188(12) 0.118(7) Uani 1 1 d . U . . .
H66 H 0.627210 1.145622 0.558374 0.141 Uiso 1 1 calc R . . . .
C67 C 0.8037(8) 0.9495(9) 0.4499(10) 0.173(9) Uani 1 1 d D U . . .
H67 H 0.831751 0.950119 0.427992 0.207 Uiso 1 1 calc R . . . .
C68 C 0.7730(8) 0.9101(8) 0.4844(10) 0.164(9) Uani 1 1 d D U . . .
H68 H 0.778361 0.881621 0.487658 0.197 Uiso 1 1 calc R . . . .
C69 C 0.8478(8) 1.2235(7) 0.2438(10) 0.162(10) Uani 1 1 d . U . . .
H69 H 0.826337 1.194192 0.237059 0.194 Uiso 1 1 calc R . . . .
C70 C 0.8761(10) 1.2491(10) 0.2015(8) 0.183(11) Uani 1 1 d G U . . .
H70 H 0.873487 1.237015 0.166328 0.220 Uiso 1 1 calc R . . . .
C71 C 0.9082(9) 1.2929(9) 0.2116(9) 0.178(11) Uani 1 1 d G U . . .
H71 H 0.927072 1.310040 0.183233 0.214 Uiso 1 1 calc R . . . .
C72 C 0.9120(8) 1.3110(7) 0.2641(10) 0.150(10) Uani 1 1 d G U . . .
H72 H 0.933509 1.340241 0.270869 0.181 Uiso 1 1 calc R . . . .
C73 C 0.8838(8) 1.2853(8) 0.3065(8) 0.122(8) Uani 1 1 d G U . . .
H73 H 0.886360 1.297418 0.341601 0.146 Uiso 1 1 calc R . . . .
C74 C 0.8517(7) 1.2416(7) 0.2963(9) 0.126(8) Uani 1 1 d G U . . .
C75 C 0.3901(8) 1.0741(7) 0.1230(10) 0.154(8) Uani 1 1 d D U . . .
H75 H 0.369095 1.075296 0.089819 0.185 Uiso 1 1 calc R . . . .
B76 B 0.4352(8) 1.1119(8) 0.1367(11) 0.157(8) Uani 1 1 d D U . . .
H76 H 0.447832 1.142330 0.111897 0.189 Uiso 1 1 calc R . . . .
C77 C 0.4075(9) 1.1684(11) 0.6181(12) 0.206(14) Uani 1 1 d . U . . .
H77 H 0.387432 1.174699 0.635378 0.247 Uiso 1 1 calc R . . . .
C78 C 0.3928(8) 1.1276(9) 0.5929(12) 0.189(12) Uani 1 1 d G U . . .
H78 H 0.362806 1.106506 0.593194 0.227 Uiso 1 1 calc R . . . .
C79 C 0.4229(10) 1.1182(7) 0.5671(11) 0.176(11) Uani 1 1 d G U . . .
H79 H 0.412982 1.090899 0.550194 0.211 Uiso 1 1 calc R . . . .
C80 C 0.4677(9) 1.1497(8) 0.5666(10) 0.146(10) Uani 1 1 d G U . . .
C81 C 0.4824(7) 1.1906(7) 0.5919(10) 0.140(9) Uani 1 1 d G U . . .
H81 H 0.512411 1.211679 0.591562 0.168 Uiso 1 1 calc R . . . .
C82 C 0.4524(9) 1.2000(8) 0.6177(10) 0.153(10) Uani 1 1 d G U . . .
H82 H 0.462235 1.227287 0.634562 0.183 Uiso 1 1 calc R . . . .
C87 C 0.6519(10) 1.0547(8) 0.6632(9) 0.108(9) Uani 1 1 d . . . . .
H87A H 0.643076 1.075399 0.649811 0.129 Uiso 1 1 calc R . . . .
H87B H 0.655948 1.058578 0.702998 0.129 Uiso 1 1 calc R . . . .
B1 B 0.6529(9) 1.1029(8) 0.4010(10) 0.076(5) Uani 1 1 d . U . . .
B2 B 0.6796(9) 1.1042(8) 0.4640(10) 0.079(5) Uani 1 1 d . U . . .
H2A H 0.705567 1.095089 0.465415 0.094 Uiso 1 1 calc R . . . .
B3 B 0.6393(10) 1.1445(9) 0.4018(11) 0.087(6) Uani 1 1 d . U . . .
H3 H 0.638231 1.162131 0.364432 0.105 Uiso 1 1 calc R . . . .
B4 B 0.5935(11) 1.0810(10) 0.4932(11) 0.093(6) Uani 1 1 d . U . . .
H4 H 0.562465 1.057008 0.513765 0.111 Uiso 1 1 calc R . . . .
B5 B 0.6213(10) 1.0627(9) 0.4572(11) 0.084(6) Uani 1 1 d . U . . .
B6 B 0.6030(11) 1.1355(10) 0.4595(12) 0.093(6) Uani 1 1 d . U . . .
H6 H 0.579454 1.147848 0.459422 0.112 Uiso 1 1 calc R . . . .
B7 B 0.6908(7) 1.1748(8) 0.0797(8) 0.113(8) Uani 1 1 d D U . . .
H7 H 0.705560 1.155988 0.062368 0.136 Uiso 1 1 calc R . . . .
B8 B 0.6407(9) 1.1649(9) 0.0615(7) 0.117(8) Uani 1 1 d D U . . .
H8A H 0.619924 1.139984 0.030521 0.140 Uiso 1 1 calc R . . . .
B9 B 0.7776(8) 0.9782(8) 0.5327(8) 0.144(9) Uani 1 1 d D U . . .
H9 H 0.785231 0.999450 0.569557 0.173 Uiso 1 1 calc R . . . .
B10 B 0.6194(6) 1.1768(6) 0.1162(7) 0.115(7) Uani 1 1 d D U . . .
H10A H 0.583485 1.158593 0.124155 0.138 Uiso 1 1 calc R . . . .
B11 B 0.6996(6) 1.2404(6) 0.1468(8) 0.109(7) Uani 1 1 d D U . . .
H11A H 0.720750 1.267668 0.175035 0.131 Uiso 1 1 calc R . . . .
B12 B 0.6557(6) 1.1939(6) 0.1676(7) 0.104(6) Uani 1 1 d D U . . .
B13 B 0.7240(7) 0.9016(7) 0.4824(9) 0.144(8) Uani 1 1 d D U . . .
H13A H 0.694076 0.868697 0.484635 0.172 Uiso 1 1 calc R . . . .
B14 B 0.7263(7) 0.9452(8) 0.5114(8) 0.132(8) Uani 1 1 d D U . . .
B15 B 0.6429(10) 1.0929(9) 0.5195(12) 0.093(7) Uani 1 1 d . U . . .
H15 H 0.645164 1.076993 0.557803 0.112 Uiso 1 1 calc R . . . .
B16 B 0.6895(11) 1.1517(9) 0.4340(11) 0.087(6) Uani 1 1 d . U . . .
H16 H 0.722277 1.174606 0.416350 0.104 Uiso 1 1 calc R . . . .
B17 B 0.6778(12) 1.1452(11) 0.5022(14) 0.106(7) Uani 1 1 d . U . . .
H17 H 0.704020 1.166186 0.531777 0.128 Uiso 1 1 calc R . . . .
B18 B 0.7001(6) 1.1933(6) 0.1446(7) 0.108(7) Uani 1 1 d D U . . .
B19 B 0.6497(7) 1.2304(6) 0.1299(8) 0.118(7) Uani 1 1 d D U . . .
H19 H 0.635992 1.250439 0.146611 0.141 Uiso 1 1 calc R . . . .
B20 B 0.7202(9) 1.2285(7) 0.0917(9) 0.121(8) Uani 1 1 d D U . . .
H20A H 0.755364 1.248980 0.080591 0.145 Uiso 1 1 calc R . . . .
B21 B 0.4499(7) 1.0735(8) 0.2151(9) 0.132(8) Uani 1 1 d D U . . .
B22 B 0.3902(8) 1.0291(7) 0.1352(9) 0.137(8) Uani 1 1 d D U . . .
H22A H 0.370035 0.997971 0.112485 0.165 Uiso 1 1 calc R . . . .
B23 B 0.4004(8) 1.0300(7) 0.2027(9) 0.127(8) Uani 1 1 d D U . . .
B24 B 0.4407(8) 1.0447(8) 0.1569(9) 0.141(9) Uani 1 1 d D U . . .
B25 B 0.4045(8) 1.0757(9) 0.2285(13) 0.133(8) Uani 1 1 d D U . . .
H25A H 0.394279 1.077076 0.271331 0.160 Uiso 1 1 calc R . . . .
B26 B 0.4699(6) 1.0990(8) 0.1551(10) 0.144(8) Uani 1 1 d D U . . .
H26A H 0.505634 1.117217 0.146095 0.173 Uiso 1 1 calc R . . . .
B27 B 0.4474(11) 1.1183(8) 0.1991(10) 0.139(8) Uani 1 1 d D U . . .
H27A H 0.467500 1.150166 0.220324 0.167 Uiso 1 1 calc R . . . .
B28 B 0.7553(9) 0.9174(8) 0.4259(9) 0.150(9) Uani 1 1 d D U . . .
H28A H 0.747869 0.896088 0.389168 0.180 Uiso 1 1 calc R . . . .
B29 B 0.7598(8) 0.9889(7) 0.4738(9) 0.139(8) Uani 1 1 d D U . . .
B30 B 0.4331(8) 1.0720(8) 0.1057(8) 0.146(9) Uani 1 1 d D U . . .
H30 H 0.442945 1.071608 0.062442 0.176 Uiso 1 1 calc R . . . .
B31 B 0.7552(8) 0.9238(8) 0.5383(8) 0.156(9) Uani 1 1 d D U . . .
H31A H 0.747408 0.906662 0.578578 0.187 Uiso 1 1 calc R . . . .
B32 B 0.7781(8) 0.9718(8) 0.4211(8) 0.145(9) Uani 1 1 d D U . . .
H32A H 0.786720 0.988655 0.380623 0.174 Uiso 1 1 calc R . . . .
B33 B 0.6502(6) 1.1537(6) 0.1254(7) 0.100(7) Uani 1 1 d D U . . .
B34 B 0.3677(9) 1.0481(11) 0.1796(10) 0.137(8) Uani 1 1 d D U . . .
H34A H 0.331788 1.030492 0.187467 0.165 Uiso 1 1 calc R . . . .
B35 B 0.8095(7) 0.9942(8) 0.4764(10) 0.158(9) Uani 1 1 d D U . . .
H35A H 0.840035 1.026615 0.473684 0.189 Uiso 1 1 calc R . . . .
B36 B 0.8065(7) 0.9545(9) 0.5162(10) 0.154(9) Uani 1 1 d D U . . .
H36A H 0.834814 0.958895 0.541309 0.185 Uiso 1 1 calc R . . . .
C37 C 0.6831(13) 1.2056(9) 0.0522(12) 0.143(7) Uani 1 1 d D U . . .
H37 H 0.694387 1.208367 0.008950 0.172 Uiso 1 1 calc R . . . .
B38 B 0.5973(10) 1.0893(9) 0.4158(11) 0.083(5) Uani 1 1 d . U . . .
B39 B 0.7265(7) 0.9416(8) 0.4426(8) 0.140(8) Uani 1 1 d D U . . .
C40 C 0.3978(12) 1.1021(12) 0.1785(11) 0.148(8) Uani 1 1 d D U . . .
H40 H 0.382943 1.123038 0.185575 0.177 Uiso 1 1 calc R . . . .
O1 O 0.6536(9) 1.1102(7) 0.7749(9) 0.147(8) Uani 1 1 d D U . . .
N1 N 0.6375(14) 1.1333(11) 0.8581(16) 0.210(12) Uani 1 1 d D U . . .
C83 C 0.6042(13) 1.0851(12) 0.8665(16) 0.165(13) Uani 1 1 d D U . . .
H83A H 0.582691 1.075075 0.837098 0.247 Uiso 1 1 calc GR . . . .
H83B H 0.589522 1.081229 0.901468 0.247 Uiso 1 1 calc GR . . . .
H83C H 0.619021 1.068171 0.866154 0.247 Uiso 1 1 calc GR . . . .
C84 C 0.6635(17) 1.1401(11) 0.8067(16) 0.207(13) Uani 1 1 d D U . . .
C85 C 0.6915(16) 1.1872(13) 0.7961(16) 0.203(18) Uani 1 1 d D U . . .
H85A H 0.696129 1.192201 0.756899 0.304 Uiso 1 1 calc GR . . . .
H85B H 0.719510 1.197801 0.814314 0.304 Uiso 1 1 calc DGR . . . .
H85C H 0.677366 1.202834 0.810200 0.304 Uiso 1 1 calc GR . . . .
C86 C 0.6432(14) 1.1694(12) 0.8972(14) 0.166(14) Uani 1 1 d D U . . .
H86A H 0.624177 1.180528 0.886054 0.249 Uiso 1 1 calc GR . . . .
H86B H 0.673455 1.192961 0.896429 0.249 Uiso 1 1 calc DGR . . . .
H86C H 0.635634 1.157671 0.934175 0.249 Uiso 1 1 calc GR . . . .
O2 O 0.5779(12) 1.2809(12) 0.5370(14) 0.199(9) Uani 1 1 d D U . . .
N2 N 0.6212(14) 1.3349(13) 0.6006(16) 0.203(9) Uani 1 1 d D U . . .
C88 C 0.6072(16) 1.3184(13) 0.5453(17) 0.200(9) Uani 1 1 d D U . . .
C89 C 0.6343(17) 1.3533(16) 0.5027(19) 0.204(12) Uani 1 1 d D U . . .
H89A H 0.663591 1.357520 0.506230 0.306 Uiso 1 1 d R . . . .
H89B H 0.635451 1.381241 0.507220 0.306 Uiso 1 1 d R . . . .
H89C H 0.622731 1.341520 0.466610 0.306 Uiso 1 1 d R . . . .
C90 C 0.5886(8) 1.2958(15) 0.6302(15) 0.211(12) Uani 1 1 d D U . . .
H90A H 0.575684 1.270442 0.606134 0.317 Uiso 1 1 d R . . . .
H90B H 0.565834 1.300902 0.644324 0.317 Uiso 1 1 d R . . . .
H90C H 0.603134 1.290372 0.660624 0.317 Uiso 1 1 d R . . . .
C91 C 0.6552(13) 1.3807(13) 0.6078(16) 0.199(11) Uani 1 1 d D U . . .
H91A H 0.683311 1.384344 0.596913 0.298 Uiso 1 1 calc GR . . . .
H91B H 0.656382 1.388892 0.646050 0.298 Uiso 1 1 calc GR . . . .
H91C H 0.648475 1.399264 0.585185 0.298 Uiso 1 1 calc GR . . . .
C21 C 0.7314(6) 1.1274(5) 0.6214(8) 0.103(8) Uani 1 1 d D U . . .
C4 C 0.7199(6) 1.1540(7) 0.6519(7) 0.114(9) Uani 1 1 d DG U . . .
H4A H 0.698581 1.141602 0.679628 0.137 Uiso 1 1 calc R . . . .
C16 C 0.7404(8) 1.1992(7) 0.6411(9) 0.137(11) Uani 1 1 d G U . . .
H16A H 0.732743 1.216958 0.661546 0.164 Uiso 1 1 calc R . . . .
C52 C 0.7723(7) 1.2177(5) 0.5997(9) 0.129(10) Uani 1 1 d G U . . .
H52 H 0.786013 1.247919 0.592448 0.154 Uiso 1 1 calc R . . . .
C45 C 0.7838(6) 1.1911(7) 0.5691(8) 0.140(11) Uani 1 1 d G U . . .
H45 H 0.805121 1.203525 0.541432 0.168 Uiso 1 1 calc R . . . .
C19 C 0.7633(7) 1.1460(7) 0.5800(7) 0.119(9) Uani 1 1 d G U . . .
H19A H 0.770959 1.128168 0.559513 0.143 Uiso 1 1 calc R . . . .

loop_
_atom_site_aniso_label
_atom_site_aniso_U_11
_atom_site_aniso_U_22
_atom_site_aniso_U_33
_atom_site_aniso_U_23
_atom_site_aniso_U_13
_atom_site_aniso_U_12
Ag1 0.0899(11) 0.0713(10) 0.0711(8) -0.0016(7) 0.0017(8) 0.0385(9)
Ag2 0.0835(11) 0.0662(14) 0.0838(13) -0.0020(10) -0.0010(5) 0.0331(7)
Ag3 0.0933(12) 0.0732(10) 0.0733(9) -0.0007(8) -0.0048(8) 0.0318(9)
Ag4 0.0967(13) 0.0789(11) 0.0963(11) 0.0033(9) -0.0068(9) 0.0409(10)
Ag5 0.1190(14) 0.0756(11) 0.0663(8) -0.0004(8) -0.0074(9) 0.0295(10)
Ag6 0.1003(13) 0.0891(12) 0.0853(10) -0.0056(9) -0.0061(9) 0.0459(10)
Ag7 0.0837(12) 0.0821(12) 0.1125(12) -0.0139(10) 0.0084(10) 0.0256(10)
Ag8 0.1100(15) 0.0841(12) 0.0899(11) -0.0144(9) -0.0171(10) 0.0299(11)
Ag9 0.1050(15) 0.0819(12) 0.1017(12) 0.0055(10) -0.0021(11) 0.0317(11)
Ag10 0.1171(15) 0.0949(14) 0.1080(12) -0.0085(10) -0.0077(11) 0.0650(12)
Ag11 0.0993(14) 0.0952(14) 0.1111(13) -0.0118(10) -0.0096(11) 0.0438(12)
Ag12 0.1231(16) 0.1132(15) 0.0922(11) -0.0235(11) -0.0162(11) 0.0563(13)
Ag13 0.1183(17) 0.0943(14) 0.1313(15) 0.0032(12) 0.0125(13) 0.0500(13)
Ag14 0.1304(18) 0.0771(12) 0.1255(15) -0.0055(11) 0.0234(13) 0.0402(12)
Ag15 0.1352(19) 0.143(2) 0.0982(12) 0.0049(13) -0.0005(12) 0.0800(16)
Ag16 0.120(4) 0.131(9) 0.132(4) 0.006(8) -0.001(5) 0.060(5)
S1 0.087(4) 0.073(3) 0.072(3) 0.004(2) 0.001(3) 0.034(3)
S2 0.076(3) 0.064(3) 0.077(3) 0.000(2) 0.001(2) 0.030(3)
S3 0.093(4) 0.059(3) 0.070(3) -0.004(2) -0.009(3) 0.027(3)
S4 0.098(5) 0.070(4) 0.107(4) -0.006(3) 0.002(3) 0.038(3)
S5 0.114(5) 0.088(4) 0.091(4) 0.004(3) -0.013(4) 0.033(4)
S6 0.114(5) 0.072(3) 0.069(3) -0.003(3) -0.011(3) 0.042(3)
S7 0.095(4) 0.096(4) 0.090(4) -0.012(3) -0.009(3) 0.037(4)
S8 0.087(4) 0.132(6) 0.096(4) -0.002(4) -0.009(3) 0.042(4)
S9 0.090(4) 0.099(4) 0.091(4) -0.017(3) -0.014(3) 0.047(4)
S10 0.125(6) 0.092(5) 0.130(5) 0.012(4) 0.009(5) 0.052(5)
S11 0.120(5) 0.104(5) 0.085(3) -0.004(3) -0.012(4) 0.046(4)
S12 0.102(5) 0.083(4) 0.120(5) -0.007(4) -0.012(4) 0.046(4)
P1 0.099(5) 0.075(4) 0.078(3) -0.010(3) -0.002(3) 0.030(3)
P2 0.113(5) 0.081(4) 0.069(3) -0.007(3) -0.010(3) 0.037(4)
P3 0.118(5) 0.069(4) 0.110(4) -0.001(3) 0.011(4) 0.045(4)
P4 0.120(6) 0.088(5) 0.119(5) -0.004(4) -0.002(4) 0.068(4)
P5 0.080(4) 0.097(5) 0.123(5) -0.028(4) -0.003(4) 0.030(4)
P6 0.119(5) 0.079(4) 0.062(3) -0.001(3) -0.002(3) 0.029(4)
C1 0.11(2) 0.092(18) 0.106(19) -0.010(15) -0.031(17) 0.046(16)
C2 0.14(3) 0.09(2) 0.16(3) 0.002(19) 0.03(2) 0.07(2)
C3 0.116(19) 0.062(13) 0.112(16) 0.014(12) 0.023(14) 0.065(14)
C5 0.112(14) 0.116(14) 0.114(13) -0.007(11) 0.004(11) 0.052(11)
C6 0.074(13) 0.097(15) 0.110(14) -0.008(12) 0.014(12) 0.024(12)
C7 0.083(15) 0.099(17) 0.063(12) -0.027(11) -0.002(11) 0.039(14)
C8 0.066(14) 0.082(16) 0.102(16) -0.015(13) -0.030(13) 0.040(12)
C9 0.141(12) 0.148(12) 0.162(12) -0.002(10) 0.001(10) 0.069(9)
C10 0.168(14) 0.176(14) 0.170(14) 0.009(11) -0.007(11) 0.082(10)
C11 0.183(15) 0.190(15) 0.196(15) 0.018(11) -0.003(11) 0.094(11)
C12 0.186(15) 0.193(15) 0.202(15) 0.021(11) -0.014(11) 0.098(11)
C13 0.194(15) 0.199(15) 0.197(15) 0.017(11) -0.012(11) 0.094(11)
C14 0.188(15) 0.189(15) 0.206(15) 0.010(11) -0.012(11) 0.089(11)
C15 0.13(2) 0.068(14) 0.077(13) -0.003(11) -0.021(14) 0.042(15)
C17 0.12(2) 0.062(13) 0.052(11) -0.004(10) -0.024(12) 0.013(13)
C18 0.126(17) 0.122(16) 0.128(16) 0.005(14) 0.007(14) 0.077(14)
C20 0.072(15) 0.097(19) 0.109(17) -0.018(15) -0.010(13) 0.036(15)
C22 0.13(2) 0.092(19) 0.092(17) -0.001(15) 0.002(16) 0.039(18)
C23 0.18(3) 0.12(3) 0.066(14) -0.002(16) 0.025(18) 0.05(3)
C24 0.091(19) 0.095(18) 0.14(2) 0.027(17) 0.015(17) 0.052(16)
C27 0.146(13) 0.130(13) 0.123(12) -0.001(10) -0.006(10) 0.067(10)
C28 0.130(12) 0.120(12) 0.121(12) 0.005(10) -0.009(10) 0.054(10)
C29 0.128(16) 0.090(14) 0.128(15) 0.003(13) -0.006(14) 0.053(13)
C30 0.116(14) 0.079(12) 0.090(11) 0.008(10) 0.025(11) 0.044(10)
C31 0.129(16) 0.105(15) 0.081(12) 0.027(11) 0.023(12) 0.049(13)
C32 0.140(17) 0.120(15) 0.078(12) -0.002(12) 0.012(12) 0.074(13)
C33 0.137(13) 0.136(13) 0.147(13) -0.002(10) 0.008(11) 0.081(10)
C34 0.11(2) 0.18(3) 0.091(16) -0.021(18) -0.014(15) 0.09(2)
C35 0.13(3) 0.17(4) 0.089(19) -0.04(2) -0.002(18) 0.03(3)
C36 0.18(4) 0.12(3) 0.12(2) 0.01(2) -0.05(2) 0.05(3)
C1AA 0.179(19) 0.164(19) 0.165(18) 0.006(13) -0.016(13) 0.087(13)
C38 0.152(17) 0.149(17) 0.144(16) -0.002(12) -0.005(12) 0.079(12)
C39 0.14(2) 0.12(2) 0.061(12) -0.020(13) -0.007(13) 0.09(2)
C0AA 0.12(2) 0.12(2) 0.100(17) 0.018(16) 0.008(16) 0.081(19)
C26 0.14(3) 0.13(3) 0.094(17) 0.005(17) 0.009(17) 0.08(2)
C57 0.119(14) 0.102(13) 0.110(13) 0.010(11) 0.003(10) 0.055(11)
C56 0.144(16) 0.146(17) 0.147(16) 0.015(12) 0.004(12) 0.075(12)
C43 0.137(15) 0.124(15) 0.130(14) -0.001(11) -0.015(11) 0.070(12)
C25 0.120(14) 0.108(13) 0.102(12) -0.003(10) 0.000(10) 0.053(11)
C41 0.092(18) 0.100(18) 0.069(13) -0.016(12) 0.004(13) 0.036(15)
C42 0.155(17) 0.150(17) 0.150(16) 0.001(12) 0.003(13) 0.076(13)
C44 0.134(16) 0.146(16) 0.130(15) -0.006(12) 0.008(12) 0.064(12)
C46 0.122(16) 0.126(16) 0.131(15) -0.001(13) 0.014(13) 0.094(13)
C47 0.09(2) 0.12(3) 0.16(3) 0.03(2) 0.04(2) 0.00(2)
C48 0.135(10) 0.135(10) 0.135(10) -0.0001(15) 0.0002(15) 0.067(5)
B49 0.126(11) 0.119(11) 0.126(10) 0.009(9) -0.007(9) 0.058(8)
C50 0.112(12) 0.074(11) 0.116(11) -0.009(10) -0.004(11) 0.024(10)
C51 0.12(2) 0.059(14) 0.099(18) 0.015(13) -0.001(16) 0.022(15)
C53 0.129(13) 0.112(12) 0.116(11) 0.016(11) -0.017(11) 0.052(11)
C54 0.10(2) 0.070(17) 0.15(3) -0.027(17) 0.006(18) 0.025(16)
C55 0.145(14) 0.145(14) 0.159(14) 0.003(11) -0.009(11) 0.074(10)
C58 0.123(17) 0.144(18) 0.167(18) 0.002(16) -0.004(15) 0.090(14)
C59 0.156(16) 0.126(15) 0.128(15) 0.002(12) 0.001(12) 0.063(12)
C60 0.149(16) 0.127(15) 0.118(14) 0.008(11) -0.022(11) 0.064(12)
C61 0.16(3) 0.084(18) 0.084(16) 0.023(14) 0.033(17) 0.040(19)
C62 0.16(3) 0.095(19) 0.055(12) -0.012(13) -0.018(14) 0.020(18)
C63 0.17(3) 0.13(3) 0.12(2) -0.02(2) -0.04(2) 0.08(3)
C64 0.22(4) 0.10(2) 0.11(2) 0.019(18) -0.03(2) 0.06(3)
C65 0.138(18) 0.130(18) 0.167(19) -0.003(16) -0.011(16) 0.081(15)
C66 0.118(12) 0.092(11) 0.113(11) -0.002(10) 0.004(11) 0.029(11)
C67 0.161(15) 0.192(16) 0.161(14) 0.004(13) -0.004(13) 0.085(14)
C68 0.157(15) 0.188(16) 0.153(14) 0.012(13) -0.019(13) 0.091(14)
C69 0.161(14) 0.163(14) 0.156(14) -0.013(11) 0.019(11) 0.078(10)
C70 0.182(15) 0.181(15) 0.171(14) -0.011(11) 0.016(11) 0.079(10)
C71 0.169(14) 0.179(15) 0.169(14) 0.002(11) 0.001(11) 0.074(10)
C72 0.141(13) 0.154(14) 0.146(13) -0.009(11) 0.003(11) 0.066(10)
C73 0.114(17) 0.127(17) 0.124(15) -0.005(14) 0.014(14) 0.061(14)
C74 0.135(18) 0.135(17) 0.130(16) -0.024(14) -0.003(15) 0.085(14)
C75 0.150(11) 0.145(11) 0.159(11) 0.014(9) -0.016(9) 0.069(8)
B76 0.156(11) 0.147(11) 0.163(11) 0.020(10) -0.017(10) 0.071(9)
C77 0.20(2) 0.18(2) 0.20(2) -0.042(19) 0.03(2) 0.067(19)
C78 0.184(15) 0.183(15) 0.200(15) -0.015(12) 0.018(12) 0.091(11)
C79 0.176(15) 0.172(15) 0.178(14) -0.017(11) 0.014(11) 0.087(11)
C80 0.17(2) 0.137(18) 0.142(17) -0.014(15) 0.006(16) 0.088(16)
C81 0.17(2) 0.132(18) 0.143(18) -0.051(15) 0.012(16) 0.093(16)
C82 0.17(2) 0.137(19) 0.181(19) -0.047(17) 0.019(18) 0.097(16)
C87 0.15(3) 0.080(16) 0.077(14) 0.012(12) -0.014(15) 0.042(17)
B1 0.089(11) 0.055(9) 0.078(10) 0.008(8) -0.008(9) 0.031(9)
B2 0.085(11) 0.063(10) 0.077(10) 0.004(9) -0.008(9) 0.029(9)
B3 0.098(12) 0.068(10) 0.082(10) -0.011(9) -0.005(10) 0.031(10)
B4 0.100(12) 0.081(11) 0.080(10) -0.003(10) -0.001(10) 0.032(10)
B5 0.086(11) 0.067(10) 0.086(10) 0.001(9) -0.006(10) 0.028(9)
B6 0.096(12) 0.073(11) 0.103(11) 0.000(10) -0.001(10) 0.037(10)
B7 0.125(13) 0.111(12) 0.093(11) 0.011(11) -0.009(11) 0.051(11)
B8 0.126(13) 0.109(13) 0.097(11) 0.014(11) -0.008(11) 0.045(12)
B9 0.146(14) 0.173(15) 0.127(13) 0.010(13) -0.045(12) 0.091(13)
B10 0.127(13) 0.112(13) 0.096(11) 0.012(11) -0.018(11) 0.052(11)
B11 0.116(13) 0.100(12) 0.121(12) 0.014(11) -0.002(11) 0.061(11)
B12 0.114(13) 0.099(12) 0.109(12) 0.014(11) -0.012(11) 0.061(11)
B13 0.147(15) 0.175(16) 0.131(14) 0.001(13) -0.024(13) 0.097(14)
B14 0.147(15) 0.160(15) 0.118(13) 0.014(12) -0.037(12) 0.098(13)
B15 0.098(12) 0.069(11) 0.089(11) 0.009(10) -0.003(10) 0.024(10)
B16 0.095(12) 0.066(10) 0.082(10) -0.004(9) -0.002(10) 0.027(10)
B17 0.106(12) 0.082(11) 0.110(12) -0.001(10) -0.010(11) 0.031(11)
B18 0.124(13) 0.103(12) 0.096(11) -0.008(11) 0.005(11) 0.056(11)
B19 0.120(13) 0.111(12) 0.119(12) 0.012(11) -0.010(11) 0.055(11)
B20 0.124(13) 0.117(13) 0.112(12) 0.000(11) -0.014(11) 0.054(11)
B21 0.138(13) 0.120(13) 0.147(13) 0.013(12) -0.007(12) 0.071(11)
B22 0.139(11) 0.134(11) 0.144(11) 0.016(9) -0.015(9) 0.072(9)
B23 0.128(13) 0.126(13) 0.139(13) 0.015(12) -0.006(12) 0.073(11)
B24 0.143(14) 0.132(13) 0.139(13) 0.030(12) -0.014(12) 0.062(12)
B25 0.137(11) 0.125(11) 0.144(11) 0.002(9) -0.007(9) 0.071(9)
B26 0.149(11) 0.132(11) 0.150(11) 0.021(9) -0.012(10) 0.069(9)
B27 0.145(13) 0.123(13) 0.162(13) 0.013(12) -0.020(12) 0.076(11)
B28 0.151(15) 0.177(16) 0.143(14) -0.006(14) -0.007(13) 0.097(14)
B29 0.140(14) 0.170(15) 0.129(13) 0.000(13) -0.022(12) 0.094(13)
B30 0.152(13) 0.136(13) 0.155(13) 0.026(12) -0.019(12) 0.074(12)
B31 0.153(15) 0.181(16) 0.137(14) 0.011(14) -0.039(13) 0.086(14)
B32 0.142(15) 0.176(16) 0.134(13) -0.007(13) -0.003(13) 0.092(14)
B33 0.112(13) 0.111(13) 0.072(10) 0.002(10) -0.012(10) 0.051(11)
B34 0.134(13) 0.131(13) 0.157(13) 0.010(12) -0.011(12) 0.075(11)
B35 0.152(12) 0.173(13) 0.152(11) -0.004(10) -0.009(10) 0.083(10)
B36 0.150(15) 0.180(16) 0.148(14) 0.001(14) -0.018(13) 0.096(14)
C37 0.139(11) 0.135(11) 0.136(10) 0.002(9) -0.006(9) 0.054(8)
B38 0.099(11) 0.065(10) 0.088(10) -0.005(9) 0.012(10) 0.043(9)
B39 0.141(15) 0.171(16) 0.130(13) -0.009(13) -0.006(13) 0.095(13)
C40 0.151(11) 0.140(11) 0.163(11) 0.004(9) -0.014(9) 0.081(8)
O1 0.159(19) 0.105(14) 0.139(14) -0.029(12) -0.010(14) 0.036(14)
N1 0.210(12) 0.210(12) 0.210(12) 0.0001(15) -0.0003(15) 0.105(6)
C83 0.165(14) 0.165(14) 0.165(14) 0.000(3) 0.000(3) 0.083(7)
C84 0.207(13) 0.207(13) 0.207(13) 0.0001(15) -0.0001(15) 0.103(7)
C85 0.203(18) 0.203(18) 0.203(18) 0.000(3) 0.001(3) 0.101(9)
C86 0.166(14) 0.166(14) 0.165(14) -0.001(3) 0.000(3) 0.083(7)
O2 0.195(15) 0.185(15) 0.221(14) -0.002(12) -0.004(12) 0.099(12)
N2 0.202(12) 0.196(12) 0.218(12) -0.008(9) 0.007(9) 0.105(9)
C88 0.198(12) 0.194(12) 0.216(12) -0.001(9) -0.002(9) 0.104(9)
C89 0.201(16) 0.191(16) 0.219(16) 0.003(14) -0.014(14) 0.097(13)
C90 0.214(16) 0.198(16) 0.217(16) -0.011(14) 0.014(14) 0.100(13)
C91 0.204(16) 0.185(16) 0.215(16) -0.021(14) 0.007(14) 0.103(13)
C21 0.096(12) 0.113(13) 0.090(11) -0.007(10) 0.003(10) 0.045(10)
C4 0.117(14) 0.099(13) 0.117(13) 0.001(11) -0.002(11) 0.048(11)
C16 0.141(16) 0.123(15) 0.141(15) 0.007(12) -0.011(12) 0.062(12)
C52 0.127(15) 0.116(14) 0.133(14) 0.004(11) -0.015(11) 0.053(11)
C45 0.129(16) 0.139(16) 0.135(15) 0.021(12) -0.004(11) 0.055(12)
C19 0.109(14) 0.118(14) 0.113(13) -0.007(11) -0.016(11) 0.044(11)

loop_
_atom_type_symbol
_atom_type_description
_atom_type_scat_dispersion_real
_atom_type_scat_dispersion_imag
_atom_type_scat_source
C C 0.0181 0.0091 'International Tables Vol C Tables 4.2.6.8 and 6.1.1.4'
H H 0.0000 0.0000 'International Tables Vol C Tables 4.2.6.8 and 6.1.1.4'
Ag Ag 0.1306 4.2820 'International Tables Vol C Tables 4.2.6.8 and 6.1.1.4'
B B 0.0090 0.0039 'International Tables Vol C Tables 4.2.6.8 and 6.1.1.4'
N N 0.0311 0.0180 'International Tables Vol C Tables 4.2.6.8 and 6.1.1.4'
O O 0.0492 0.0322 'International Tables Vol C Tables 4.2.6.8 and 6.1.1.4'
P P 0.2955 0.4335 'International Tables Vol C Tables 4.2.6.8 and 6.1.1.4'
S S 0.3331 0.5567 'International Tables Vol C Tables 4.2.6.8 and 6.1.1.4'

loop_
_geom_angle_atom_site_label_1
_geom_angle_atom_site_label_2
_geom_angle_atom_site_label_3
_geom_angle
_geom_angle_site_symmetry_1
_geom_angle_site_symmetry_3
_geom_angle_publ_flag
Ag1 Ag1 Ag2 60.34(4) 5_675 . ?
Ag1 Ag1 Ag9 143.72(8) 5_675 . ?
Ag1 Ag1 Ag11 135.41(6) 5_675 . ?
Ag2 Ag1 Ag9 138.04(7) . . ?
Ag2 Ag1 Ag11 145.28(7) . . ?
Ag3 Ag1 Ag1 139.31(7) . 5_675 ?
Ag3 Ag1 Ag2 89.52(6) . . ?
Ag3 Ag1 Ag4 127.76(7) . . ?
Ag3 Ag1 Ag9 76.98(6) . . ?
Ag3 Ag1 Ag11 58.89(6) . . ?
Ag4 Ag1 Ag1 90.63(6) . 5_675 ?
Ag4 Ag1 Ag2 139.57(7) . . ?
Ag4 Ag1 Ag9 55.22(6) . . ?
Ag4 Ag1 Ag11 75.12(6) . . ?
Ag11 Ag1 Ag9 53.72(6) . . ?
S1 Ag1 Ag1 66.63(13) . 5_675 ?
S1 Ag1 Ag2 104.25(14) . . ?
S1 Ag1 Ag3 99.14(15) . . ?
S1 Ag1 Ag4 86.46(15) . . ?
S1 Ag1 Ag9 116.95(15) . . ?
S1 Ag1 Ag11 70.43(14) . . ?
S3 Ag1 Ag1 104.95(14) 5_675 5_675 ?
S3 Ag1 Ag2 67.29(14) 5_675 . ?
S3 Ag1 Ag3 84.86(14) 5_675 . ?
S3 Ag1 Ag4 97.73(15) 5_675 . ?
S3 Ag1 Ag9 72.00(14) 5_675 . ?
S3 Ag1 Ag11 118.57(14) 5_675 . ?
S3 Ag1 S1 170.75(19) 5_675 . ?
Ag1 Ag2 Ag1 59.31(8) 5_675 . ?
Ag1 Ag2 Ag15 136.94(6) 5_675 . ?
Ag1 Ag2 Ag15 136.94(6) . 5_675 ?
Ag1 Ag2 Ag15 143.57(4) 5_675 5_675 ?
Ag1 Ag2 Ag15 143.57(4) . . ?
Ag6 Ag2 Ag1 138.28(7) . . ?
Ag6 Ag2 Ag1 89.61(5) . 5_675 ?
Ag6 Ag2 Ag1 138.28(7) 5_675 5_675 ?
Ag6 Ag2 Ag1 89.61(5) 5_675 . ?
Ag6 Ag2 Ag6 129.63(12) 5_675 . ?
Ag6 Ag2 Ag15 56.94(6) 5_675 . ?
Ag6 Ag2 Ag15 78.10(7) 5_675 5_675 ?
Ag6 Ag2 Ag15 78.10(7) . . ?
Ag6 Ag2 Ag15 56.94(6) . 5_675 ?
Ag15 Ag2 Ag15 55.91(10) . 5_675 ?
S2 Ag2 Ag1 66.75(14) . . ?
S2 Ag2 Ag1 66.74(14) 5_675 5_675 ?
S2 Ag2 Ag1 103.01(15) 5_675 . ?
S2 Ag2 Ag1 103.02(15) . 5_675 ?
S2 Ag2 Ag6 98.04(13) . . ?
S2 Ag2 Ag6 86.74(12) 5_675 . ?
S2 Ag2 Ag6 86.74(12) . 5_675 ?
S2 Ag2 Ag6 98.04(13) 5_675 5_675 ?
S2 Ag2 Ag15 71.43(15) 5_675 . ?
S2 Ag2 Ag15 119.40(16) . . ?
S2 Ag2 Ag15 119.40(16) 5_675 5_675 ?
S2 Ag2 Ag15 71.43(15) . 5_675 ?
S2 Ag2 S2 168.8(3) . 5_675 ?
Ag1 Ag3 Ag7 117.02(7) . . ?
Ag1 Ag3 Ag11 65.59(7) . . ?
Ag1 Ag3 Ag13 115.95(8) . . ?
Ag8 Ag3 Ag1 147.83(8) . . ?
Ag8 Ag3 Ag7 60.06(7) . . ?
Ag8 Ag3 Ag11 102.11(8) . . ?
Ag8 Ag3 Ag13 92.01(8) . . ?
Ag11 Ag3 Ag7 152.24(7) . . ?
Ag11 Ag3 Ag13 142.94(8) . . ?
Ag13 Ag3 Ag7 63.36(7) . . ?
S2 Ag3 Ag1 68.90(14) . . ?
S2 Ag3 Ag7 49.78(14) . . ?
S2 Ag3 Ag8 94.49(14) . . ?
S2 Ag3 Ag11 117.60(15) . . ?
S2 Ag3 Ag13 94.84(15) . . ?
S2 Ag3 S4 130.3(2) . . ?
S2 Ag3 S6 138.5(2) . . ?
S4 Ag3 Ag1 114.39(17) . . ?
S4 Ag3 Ag7 115.13(16) . . ?
S4 Ag3 Ag8 55.25(16) . . ?
S4 Ag3 Ag11 49.80(15) . . ?
S4 Ag3 Ag13 121.49(16) . . ?
S6 Ag3 Ag1 86.22(16) . . ?
S6 Ag3 Ag7 129.46(18) . . ?
S6 Ag3 Ag8 121.38(16) . . ?
S6 Ag3 Ag11 77.34(17) . . ?
S6 Ag3 Ag13 66.13(17) . . ?
S6 Ag3 S4 89.8(2) . . ?
Ag1 Ag4 Ag16 109.0(3) . 5_675 ?
Ag1 Ag4 Ag16 114.9(3) . . ?
Ag9 Ag4 Ag1 69.22(7) . . ?
Ag9 Ag4 Ag14 105.16(8) . 5_675 ?
Ag9 Ag4 Ag16 144.8(2) . . ?
Ag9 Ag4 Ag16 134.5(2) . 5_675 ?
Ag14 Ag4 Ag1 154.60(10) 5_675 . ?
Ag14 Ag4 Ag16 92.7(2) 5_675 5_675 ?
Ag14 Ag4 Ag16 84.4(3) 5_675 . ?
Ag16 Ag4 Ag16 11.3(4) . 5_675 ?
S1 Ag4 Ag1 67.83(15) 5_675 . ?
S1 Ag4 Ag9 121.59(17) 5_675 . ?
S1 Ag4 Ag14 97.46(16) 5_675 5_675 ?
S1 Ag4 Ag16 96.2(3) 5_675 5_675 ?
S1 Ag4 Ag16 89.6(3) 5_675 . ?
S1 Ag4 S5 135.1(2) 5_675 . ?
S1 Ag4 S12 133.5(2) 5_675 . ?
S5 Ag4 Ag1 120.6(2) . . ?
S5 Ag4 Ag9 52.08(18) . . ?
S5 Ag4 Ag14 55.21(17) . 5_675 ?
S5 Ag4 Ag16 118.0(4) . . ?
S5 Ag4 Ag16 117.6(4) . 5_675 ?
S12 Ag4 Ag1 87.22(18) . . ?
S12 Ag4 Ag9 80.32(18) . . ?
S12 Ag4 Ag14 116.85(19) . 5_675 ?
S12 Ag4 Ag16 54.5(3) . 5_675 ?
S12 Ag4 Ag16 65.4(3) . . ?
S12 Ag4 S5 91.2(2) . . ?
S3 Ag5 Ag12 87.57(15) . . ?
S6 Ag5 Ag12 137.31(17) 5_675 . ?
S6 Ag5 S3 80.79(18) 5_675 . ?
P6 Ag5 Ag12 82.9(2) . . ?
P6 Ag5 S3 145.0(2) . . ?
P6 Ag5 S6 127.4(2) . 5_675 ?
Ag2 Ag6 Ag13 114.02(7) . 5_675 ?
Ag2 Ag6 Ag15 67.56(7) . 5_675 ?
Ag12 Ag6 Ag2 149.51(9) . . ?
Ag12 Ag6 Ag13 92.12(8) . 5_675 ?
Ag12 Ag6 Ag15 102.89(9) . 5_675 ?
Ag15 Ag6 Ag13 139.93(10) 5_675 5_675 ?
S3 Ag6 Ag2 69.19(13) . . ?
S3 Ag6 Ag12 94.26(13) . . ?
S3 Ag6 Ag13 94.92(15) . 5_675 ?
S3 Ag6 Ag15 120.23(15) . 5_675 ?
S3 Ag6 S8 130.2(2) . . ?
S3 Ag6 S9 137.5(2) . . ?
S8 Ag6 Ag2 116.51(17) . . ?
S8 Ag6 Ag12 54.72(15) . . ?
S8 Ag6 Ag13 120.93(19) . 5_675 ?
S8 Ag6 Ag15 50.33(15) . 5_675 ?
S9 Ag6 Ag2 85.50(15) . . ?
S9 Ag6 Ag12 121.49(16) . . ?
S9 Ag6 Ag13 64.25(17) . 5_675 ?
S9 Ag6 Ag15 76.33(17) . 5_675 ?
S9 Ag6 S8 91.2(2) . . ?
Ag3 Ag7 Ag13 54.29(6) . . ?
Ag8 Ag7 Ag3 52.82(6) . . ?
Ag8 Ag7 Ag13 82.15(7) . . ?
S2 Ag7 Ag3 47.23(13) . . ?
S2 Ag7 Ag8 86.78(14) . . ?
S2 Ag7 Ag13 86.00(13) . . ?
S2 Ag7 S9 82.8(2) . 5_675 ?
S9 Ag7 Ag3 93.90(16) 5_675 . ?
S9 Ag7 Ag8 140.23(16) 5_675 . ?
S9 Ag7 Ag13 58.96(15) 5_675 . ?
P5 Ag7 Ag3 134.4(2) . . ?
P5 Ag7 Ag8 81.6(2) . . ?
P5 Ag7 Ag13 126.8(2) . . ?
P5 Ag7 S2 142.6(2) . . ?
P5 Ag7 S9 127.1(3) . 5_675 ?
Ag3 Ag8 Ag7 67.11(7) . . ?
S4 Ag8 Ag3 58.74(15) . . ?
S4 Ag8 Ag7 125.62(16) . . ?
S7 Ag8 Ag3 70.26(17) . . ?
S7 Ag8 Ag7 71.56(18) . . ?
S7 Ag8 S4 93.8(2) . . ?
P1 Ag8 Ag3 148.69(18) . . ?
P1 Ag8 Ag7 92.68(19) . . ?
P1 Ag8 S4 132.5(2) . . ?
P1 Ag8 S7 127.6(2) . . ?
Ag4 Ag9 Ag1 55.57(6) . . ?
Ag4 Ag9 Ag11 79.15(7) . . ?
Ag11 Ag9 Ag1 60.77(6) . . ?
S5 Ag9 Ag1 111.47(16) . . ?
S5 Ag9 Ag4 56.54(16) . . ?
S5 Ag9 Ag11 113.6(2) . . ?
S6 Ag9 Ag1 78.72(14) . . ?
S6 Ag9 Ag4 134.25(15) . . ?
S6 Ag9 Ag11 80.18(15) . . ?
S6 Ag9 S5 165.5(2) . . ?
Ag14 Ag10 Ag11 159.53(9) . . ?
Ag14 Ag10 Ag16 77.9(4) . 5_675 ?
Ag16 Ag10 Ag11 95.8(3) 5_675 . ?
S1 Ag10 Ag11 68.63(13) . . ?
S1 Ag10 Ag14 91.10(14) . . ?
S1 Ag10 Ag16 82.02(19) . 5_675 ?
S12 Ag10 Ag11 46.66(18) . . ?
S12 Ag10 Ag14 130.04(19) . . ?
S12 Ag10 Ag16 52.2(4) . 5_675 ?
S12 Ag10 S1 81.3(2) . . ?
P4 Ag10 Ag11 117.9(2) . . ?
P4 Ag10 Ag14 79.94(19) . . ?
P4 Ag10 Ag16 129.3(3) . 5_675 ?
P4 Ag10 S1 143.4(2) . . ?
P4 Ag10 S12 131.0(2) . . ?
Ag1 Ag11 Ag10 88.26(7) . . ?
Ag3 Ag11 Ag1 55.52(6) . . ?
Ag3 Ag11 Ag10 120.30(8) . . ?
Ag9 Ag11 Ag1 65.50(6) . . ?
Ag9 Ag11 Ag3 81.52(8) . . ?
Ag9 Ag11 Ag10 128.29(9) . . ?
S4 Ag11 Ag1 112.24(18) . . ?
S4 Ag11 Ag3 57.71(17) . . ?
S4 Ag11 Ag9 114.53(17) . . ?
S4 Ag11 Ag10 116.58(17) . . ?
S12 Ag11 Ag1 83.88(18) . . ?
S12 Ag11 Ag3 139.40(19) . . ?
S12 Ag11 Ag9 81.97(18) . . ?
S12 Ag11 Ag10 50.14(17) . . ?
S12 Ag11 S4 160.3(2) . . ?
Ag6 Ag12 Ag5 68.36(7) . . ?
S8 Ag12 Ag5 125.34(17) . . ?
S8 Ag12 Ag6 57.49(16) . . ?
S11 Ag12 Ag5 74.3(2) . . ?
S11 Ag12 Ag6 70.61(15) . . ?
S11 Ag12 S8 93.5(3) . . ?
P2 Ag12 Ag5 91.8(2) . . ?
P2 Ag12 Ag6 148.7(2) . . ?
P2 Ag12 S8 131.7(3) . . ?
P2 Ag12 S11 128.8(2) . . ?
Ag3 Ag13 Ag6 84.90(8) . 5_675 ?
Ag3 Ag13 Ag7 62.35(6) . . ?
Ag6 Ag13 Ag7 85.54(7) 5_675 . ?
S7 Ag13 Ag3 68.50(18) . . ?
S7 Ag13 Ag6 149.04(18) . 5_675 ?
S7 Ag13 Ag7 68.50(16) . . ?
S7 Ag13 S11 140.9(3) . 5_675 ?
S11 Ag13 Ag3 147.2(2) 5_675 . ?
S11 Ag13 Ag6 69.46(18) 5_675 5_675 ?
S11 Ag13 Ag7 132.0(2) 5_675 . ?
Ag4 Ag14 Ag10 68.04(7) 5_675 . ?
S5 Ag14 Ag4 55.42(15) 5_675 5_675 ?
S5 Ag14 Ag10 122.89(17) 5_675 . ?
S10 Ag14 Ag4 74.4(2) 5_675 5_675 ?
S10 Ag14 Ag10 78.5(2) 5_675 . ?
S10 Ag14 S5 92.9(3) 5_675 5_675 ?
P3 Ag14 Ag4 142.5(2) . 5_675 ?
P3 Ag14 Ag10 93.17(19) . . ?
P3 Ag14 S5 126.6(3) . 5_675 ?
P3 Ag14 S10 135.4(3) . 5_675 ?
Ag6 Ag15 Ag2 55.50(5) 5_675 . ?
Ag6 Ag15 Ag15 80.73(9) 5_675 5_675 ?
Ag15 Ag15 Ag2 62.05(5) 5_675 . ?
S8 Ag15 Ag2 112.00(19) 5_675 . ?
S8 Ag15 Ag6 57.80(18) 5_675 5_675 ?
S8 Ag15 Ag15 118.0(2) 5_675 5_675 ?
S9 Ag15 Ag2 79.74(17) . . ?
S9 Ag15 Ag6 135.18(19) . 5_675 ?
S9 Ag15 Ag15 75.95(18) . 5_675 ?
S9 Ag15 S8 164.5(3) . 5_675 ?
Ag4 Ag16 Ag4 88.67(15) . 5_675 ?
Ag4 Ag16 Ag10 91.2(3) 5_675 5_675 ?
Ag4 Ag16 Ag10 66.3(3) . 5_675 ?
Ag16 Ag16 Ag4 75(3) 5_675 5_675 ?
Ag16 Ag16 Ag4 94(3) 5_675 . ?
Ag16 Ag16 Ag10 156.2(11) 5_675 5_675 ?
Ag16 Ag16 S10 110(4) 5_675 . ?
Ag16 Ag16 S10 57(3) 5_675 5_675 ?
Ag16 Ag16 S12 126(4) 5_675 5_675 ?
S10 Ag16 Ag4 75.9(6) . . ?
S10 Ag16 Ag4 70.7(5) 5_675 5_675 ?
S10 Ag16 Ag4 147.2(4) 5_675 . ?
S10 Ag16 Ag4 163.8(6) . 5_675 ?
S10 Ag16 Ag10 78.0(4) . 5_675 ?
S10 Ag16 Ag10 136.7(7) 5_675 5_675 ?
S10 Ag16 S10 125.4(5) . 5_675 ?
S10 Ag16 S12 123.8(5) . 5_675 ?
S12 Ag16 Ag4 98.2(3) 5_675 . ?
S12 Ag16 Ag4 52.6(3) 5_675 5_675 ?
S12 Ag16 Ag10 50.5(2) 5_675 5_675 ?
S12 Ag16 S10 89.4(7) 5_675 5_675 ?
Ag1 S1 Ag10 126.5(2) . . ?
Ag4 S1 Ag1 116.9(2) 5_675 . ?
Ag4 S1 Ag10 85.4(2) 5_675 . ?
B38 S1 Ag1 109.5(9) . . ?
B38 S1 Ag4 111.4(9) . 5_675 ?
B38 S1 Ag10 104.8(9) . . ?
Ag2 S2 Ag7 124.6(2) . . ?
Ag3 S2 Ag2 114.9(2) . . ?
Ag3 S2 Ag7 82.99(17) . . ?
B1 S2 Ag2 113.2(8) . . ?
B1 S2 Ag3 109.4(8) . . ?
B1 S2 Ag7 107.9(9) . . ?
Ag1 S3 Ag5 126.3(2) 5_675 . ?
Ag6 S3 Ag1 116.3(2) . 5_675 ?
Ag6 S3 Ag5 85.82(19) . . ?
B5 S3 Ag1 109.3(9) . 5_675 ?
B5 S3 Ag5 105.6(8) . . ?
B5 S3 Ag6 111.3(10) . . ?
Ag8 S4 Ag3 66.02(18) . . ?
Ag11 S4 Ag3 72.49(18) . . ?
Ag11 S4 Ag8 132.8(3) . . ?
B12 S4 Ag3 92.4(6) . . ?
B12 S4 Ag8 96.2(6) . . ?
B12 S4 Ag11 107.2(6) . . ?
Ag9 S5 Ag4 71.38(19) . . ?
Ag9 S5 Ag14 136.5(3) . 5_675 ?
Ag14 S5 Ag4 69.37(17) 5_675 . ?
B24 S5 Ag4 96.9(7) . . ?
B24 S5 Ag9 105.2(8) . . ?
B24 S5 Ag14 97.4(8) . 5_675 ?
Ag3 S6 Ag5 119.7(2) . 5_675 ?
Ag9 S6 Ag3 105.2(2) . . ?
Ag9 S6 Ag5 87.1(2) . 5_675 ?
B33 S6 Ag3 97.9(5) . . ?
B33 S6 Ag5 131.1(6) . 5_675 ?
B33 S6 Ag9 113.6(6) . . ?
Ag13 S7 Ag8 118.9(3) . . ?
B18 S7 Ag8 97.0(6) . . ?
B18 S7 Ag13 103.9(6) . . ?
Ag12 S8 Ag6 67.78(18) . . ?
Ag15 S8 Ag6 71.86(19) 5_675 . ?
Ag15 S8 Ag12 135.3(3) 5_675 . ?
B29 S8 Ag6 93.8(8) . . ?
B29 S8 Ag12 97.3(7) . . ?
B29 S8 Ag15 103.9(7) . 5_675 ?
Ag6 S9 Ag7 117.0(3) . 5_675 ?
Ag15 S9 Ag6 106.5(3) . . ?
Ag15 S9 Ag7 85.30(19) . 5_675 ?
B39 S9 Ag6 95.7(7) . . ?
B39 S9 Ag7 133.5(8) . 5_675 ?
B39 S9 Ag15 117.7(8) . . ?
Ag14 S10 Ag16 115.6(4) 5_675 5_675 ?
Ag16 S10 Ag14 109.4(4) . 5_675 ?
Ag16 S10 Ag16 12.3(5) . 5_675 ?
B23 S10 Ag14 97.8(7) . 5_675 ?
B23 S10 Ag16 97.0(8) . 5_675 ?
B23 S10 Ag16 108.8(8) . . ?
Ag13 S11 Ag12 118.3(3) 5_675 . ?
B14 S11 Ag12 96.6(8) . . ?
B14 S11 Ag13 102.8(7) . 5_675 ?
Ag4 S12 Ag16 72.9(3) . 5_675 ?
Ag10 S12 Ag4 123.8(3) . . ?
Ag10 S12 Ag16 77.3(4) . 5_675 ?
Ag11 S12 Ag4 98.9(3) . . ?
Ag11 S12 Ag10 83.2(2) . . ?
Ag11 S12 Ag16 148.7(4) . 5_675 ?
B21 S12 Ag4 99.0(7) . . ?
B21 S12 Ag10 132.0(8) . . ?
B21 S12 Ag11 113.1(8) . . ?
B21 S12 Ag16 98.1(8) . 5_675 ?
C6 P1 Ag8 114.2(9) . . ?
C7 P1 Ag8 112.2(7) . . ?
C7 P1 C6 102.9(12) . . ?
C7 P1 C15 102.8(10) . . ?
C15 P1 Ag8 116.2(9) . . ?
C15 P1 C6 107.2(11) . . ?
C39 P2 Ag12 110.0(7) . . ?
C39 P2 C87 104.3(10) . . ?
C39 P2 C21 104.3(10) . . ?
C87 P2 Ag12 115.3(9) . . ?
C21 P2 Ag12 117.8(7) . . ?
C21 P2 C87 103.8(11) . . ?
C3 P3 Ag14 112.0(8) . . ?
C30 P3 Ag14 116.1(7) . . ?
C30 P3 C3 106.4(11) . . ?
C80 P3 Ag14 114.2(10) . . ?
C80 P3 C3 105.5(11) . . ?
C80 P3 C30 101.7(11) . . ?
C3 P4 Ag10 116.7(7) . . ?
C3 P4 C18 106.8(13) . . ?
C3 P4 C0AA 101.5(11) . . ?
C18 P4 Ag10 113.9(12) . . ?
C0AA P4 Ag10 113.1(7) . . ?
C0AA P4 C18 103.3(12) . . ?
C6 P5 Ag7 115.5(9) . . ?
C6 P5 C9 105.3(13) . . ?
C9 P5 Ag7 110.0(11) . . ?
C74 P5 Ag7 120.3(9) . . ?
C74 P5 C6 101.1(12) . . ?
C74 P5 C9 103.1(14) . . ?
C17 P6 Ag5 112.9(7) . . ?
C17 P6 C87 102.5(13) . . ?
C61 P6 Ag5 115.9(7) . . ?
C61 P6 C17 104.7(10) . . ?
C61 P6 C87 103.6(11) . . ?
C87 P6 Ag5 115.8(8) . . ?
C8 C1 C2 120(3) . . ?
C41 C2 C1 122(3) . . ?
P4 C3 P3 115.6(14) . . ?
C41 C5 C15 119(3) . . ?
P5 C6 P1 114.5(14) . . ?
C20 C7 P1 126.8(18) . . ?
C20 C7 C22 117(3) . . ?
C22 C7 P1 116.0(18) . . ?
C1 C8 C15 121(2) . . ?
C10 C9 P5 117(2) . . ?
C10 C9 C14 120.0 . . ?
C14 C9 P5 122(2) . . ?
C9 C10 C11 120.0 . . ?
C12 C11 C10 120.0 . . ?
C11 C12 C13 120.0 . . ?
C12 C13 C14 120.0 . . ?
C13 C14 C9 120.0 . . ?
C5 C15 P1 122(2) . . ?
C8 C15 P1 119.8(19) . . ?
C8 C15 C5 118(3) . . ?
C24 C17 P6 125(2) . . ?
C24 C17 C48 111(3) . . ?
C48 C17 P6 124(2) . . ?
C46 C18 P4 123(3) . . ?
C55 C18 P4 121(3) . . ?
C55 C18 C46 115(4) . . ?
C7 C20 C54 125(3) . . ?
C23 C22 C7 117(2) . . ?
C51 C23 C22 122(2) . . ?
C17 C24 C42 121(3) . . ?
C28 C27 C32 120.0 . . ?
C29 C28 C27 120.0 . . ?
C28 C29 C30 120.0 . . ?
C29 C30 P3 124.4(10) . . ?
C31 C30 P3 115.4(10) . . ?
C31 C30 C29 120.0 . . ?
C30 C31 C32 120.0 . . ?
C31 C32 C27 120.0 . . ?
C65 C33 C46 123(4) . . ?
C35 C34 C39 120.0 . . ?
C34 C35 C36 120.0 . . ?
C1AA C36 C35 120.0 . . ?
C36 C1AA C38 120.0 . . ?
C39 C38 C1AA 120.0 . . ?
C34 C39 P2 122.3(12) . . ?
C38 C39 P2 117.7(12) . . ?
C38 C39 C34 120.0 . . ?
C26 C0AA P4 118.8(12) . . ?
C26 C0AA C25 120.0 . . ?
C25 C0AA P4 121.2(12) . . ?
C0AA C26 C57 120.0 . . ?
C56 C57 C26 120.0 . . ?
C57 C56 C43 120.0 . . ?
C25 C43 C56 120.0 . . ?
C43 C25 C0AA 120.0 . . ?
C2 C41 C5 120(3) . . ?
C47 C42 C24 122(4) . . ?
C47 C44 C48 114(4) . . ?
C33 C46 C18 120(3) . . ?
C44 C47 C42 119(4) . . ?
C17 C48 C44 131(4) . . ?
C53 B49 B11 124.0(18) . . ?
C53 B49 B19 67.1(13) . . ?
C53 B49 B20 121(3) . . ?
C53 B49 C37 66(2) . . ?
B11 B49 B19 66.2(8) . . ?
B11 B49 C37 113(2) . . ?
B19 B49 C37 117(3) . . ?
B20 B49 B11 66.9(8) . . ?
B20 B49 B19 124.2(15) . . ?
B20 B49 C37 59(2) . . ?
C66 C50 B3 118(2) . . ?
C66 C50 B6 67(2) . . ?
C66 C50 B16 118(3) . . ?
B6 C50 B3 62.9(17) . . ?
B16 C50 B3 65.7(18) . . ?
B16 C50 B6 120(2) . . ?
B17 C50 C66 59(2) . . ?
B17 C50 B3 122(3) . . ?
B17 C50 B6 119(3) . . ?
B17 C50 B16 68(2) . . ?
C54 C51 C23 120(3) . . ?
B49 C53 B8 102(2) . . ?
B49 C53 B10 101.0(13) . . ?
B49 C53 B19 57.5(9) . . ?
B49 C53 C37 58.3(15) . . ?
B10 C53 B8 60.8(7) . . ?
B10 C53 B19 60.5(7) . . ?
B19 C53 B8 110.2(12) . . ?
C37 C53 B8 53.3(17) . . ?
C37 C53 B10 98.6(16) . . ?
C37 C53 B19 104.1(19) . . ?
C51 C54 C20 118(3) . . ?
C18 C55 C58 130(4) . . ?
C55 C58 C65 108(4) . . ?
C60 C59 C64 120.0 . . ?
C61 C60 C59 120.0 . . ?
C60 C61 P6 114.5(12) . . ?
C60 C61 C62 120.0 . . ?
C62 C61 P6 125.0(11) . . ?
C61 C62 C63 120.0 . . ?
C64 C63 C62 120.0 . . ?
C63 C64 C59 120.0 . . ?
C33 C65 C58 123(4) . . ?
C50 C66 B4 109(2) . . ?
C50 C66 B6 60.5(18) . . ?
C50 C66 B15 108(3) . . ?
B4 C66 B6 65.8(17) . . ?
B15 C66 B4 59.1(18) . . ?
B15 C66 B6 115(2) . . ?
B17 C66 C50 55(2) . . ?
B17 C66 B4 111(3) . . ?
B17 C66 B6 110(2) . . ?
B17 C66 B15 65(2) . . ?
C68 C67 B28 62.5(8) . . ?
C68 C67 B32 111.5(12) . . ?
C68 C67 B35 110.8(12) . . ?
C68 C67 B36 61.6(7) . . ?
B28 C67 B32 62.2(7) . . ?
B28 C67 B35 113.7(11) . . ?
B28 C67 B36 114.9(11) . . ?
B35 C67 B32 62.0(7) . . ?
B35 C67 B36 61.7(7) . . ?
B36 C67 B32 113.3(11) . . ?
C67 C68 B13 111.3(12) . . ?
C67 C68 B28 61.6(7) . . ?
C67 C68 B31 112.3(12) . . ?
C67 C68 B36 62.4(8) . . ?
B13 C68 B28 62.5(7) . . ?
B13 C68 B31 62.6(7) . . ?
B13 C68 B36 113.3(12) . . ?
B28 C68 B31 115.1(11) . . ?
B36 C68 B28 114.9(11) . . ?
B36 C68 B31 61.9(7) . . ?
C70 C69 C74 120.0 . . ?
C71 C70 C69 120.0 . . ?
C70 C71 C72 120.0 . . ?
C73 C72 C71 120.0 . . ?
C72 C73 C74 120.0 . . ?
C69 C74 P5 113.5(14) . . ?
C73 C74 P5 126.5(14) . . ?
C73 C74 C69 120.0 . . ?
B76 C75 B22 107.8(13) . . ?
B76 C75 B30 59.9(6) . . ?
B76 C75 B34 108(2) . . ?
B76 C75 C40 59.8(6) . . ?
B22 C75 B34 62.0(7) . . ?
B22 C75 C40 111(2) . . ?
B30 C75 B22 62.6(7) . . ?
B30 C75 B34 113.7(12) . . ?
B30 C75 C40 111.8(12) . . ?
C40 C75 B34 61(2) . . ?
C75 B76 B26 115.8(13) . . ?
C75 B76 B27 116(2) . . ?
C75 B76 B30 63.0(7) . . ?
C75 B76 C40 63.3(7) . . ?
B27 B76 B26 64.3(7) . . ?
B30 B76 B26 64.6(7) . . ?
B30 B76 B27 118.9(13) . . ?
C40 B76 B26 116(2) . . ?
C40 B76 B27 63(2) . . ?
C40 B76 B30 117.4(14) . . ?
C78 C77 C82 120.0 . . ?
C77 C78 C79 120.0 . . ?
C80 C79 C78 120.0 . . ?
C79 C80 P3 117.8(15) . . ?
C79 C80 C81 120.0 . . ?
C81 C80 P3 122.0(15) . . ?
C82 C81 C80 120.0 . . ?
C81 C82 C77 120.0 . . ?
P2 C87 P6 114.3(16) . . ?
B2 B1 S2 119.1(18) . . ?
B2 B1 B5 60.1(14) . . ?
B2 B1 B38 108.8(19) . . ?
B3 B1 S2 123.9(16) . . ?
B3 B1 B2 109.2(18) . . ?
B3 B1 B5 108(2) . . ?
B3 B1 B38 60.5(16) . . ?
B5 B1 S2 119.2(16) . . ?
B16 B1 S2 123.2(19) . . ?
B16 B1 B2 57.4(15) . . ?
B16 B1 B3 63.1(17) . . ?
B16 B1 B5 106.0(17) . . ?
B16 B1 B38 110(2) . . ?
B38 B1 S2 121.5(16) . . ?
B38 B1 B5 60.0(15) . . ?
B1 B2 B5 62.5(15) . . ?
B15 B2 B1 109(2) . . ?
B15 B2 B5 59.4(16) . . ?
B16 B2 B1 60.1(14) . . ?
B16 B2 B5 110(2) . . ?
B16 B2 B15 108(2) . . ?
B16 B2 B17 59.1(17) . . ?
B17 B2 B1 104(2) . . ?
B17 B2 B5 103(2) . . ?
B17 B2 B15 57.0(17) . . ?
C50 B3 B6 57.1(16) . . ?
C50 B3 B16 52.6(16) . . ?
C50 B3 B38 101.1(19) . . ?
B1 B3 C50 97(2) . . ?
B1 B3 B6 109(2) . . ?
B1 B3 B16 58.2(16) . . ?
B1 B3 B38 61.1(16) . . ?
B6 B3 B16 103.9(19) . . ?
B38 B3 B6 62.4(16) . . ?
B38 B3 B16 106(2) . . ?
C66 B4 B6 57.6(17) . . ?
C66 B4 B38 103.0(19) . . ?
B5 B4 C66 106(2) . . ?
B5 B4 B6 108(2) . . ?
B5 B4 B15 64.4(19) . . ?
B5 B4 B38 61.8(16) . . ?
B15 B4 C66 55.9(18) . . ?
B15 B4 B6 105(2) . . ?
B15 B4 B38 111(2) . . ?
B38 B4 B6 58.0(14) . . ?
B1 B5 S3 123.8(17) . . ?
B2 B5 S3 122.9(19) . . ?
B2 B5 B1 57.4(14) . . ?
B4 B5 S3 120.5(19) . . ?
B4 B5 B1 109(2) . . ?
B4 B5 B2 106(2) . . ?
B4 B5 B15 58.7(17) . . ?
B4 B5 B38 65.4(17) . . ?
B15 B5 S3 122.0(17) . . ?
B15 B5 B1 104.6(18) . . ?
B15 B5 B2 58.5(15) . . ?
B15 B5 B38 109(2) . . ?
B38 B5 S3 122.4(17) . . ?
B38 B5 B1 57.9(15) . . ?
B38 B5 B2 105.0(18) . . ?
C50 B6 C66 52.6(17) . . ?
C50 B6 B3 60.1(17) . . ?
C50 B6 B4 96(2) . . ?
C50 B6 B38 100(2) . . ?
C66 B6 B4 56.6(16) . . ?
C66 B6 B38 103(2) . . ?
B3 B6 C66 104(2) . . ?
B3 B6 B4 105(2) . . ?
B3 B6 B38 58.1(15) . . ?
B38 B6 B4 59.4(15) . . ?
B18 B7 B8 108.1(12) . . ?
B20 B7 B8 106(2) . . ?
B20 B7 B18 60.3(7) . . ?
B33 B7 B8 60.3(7) . . ?
B33 B7 B18 60.2(7) . . ?
B33 B7 B20 107.4(12) . . ?
C37 B7 B8 57(2) . . ?
C37 B7 B18 103.1(18) . . ?
C37 B7 B20 57(2) . . ?
C37 B7 B33 102(2) . . ?
C53 B8 B7 107(2) . . ?
C53 B8 B10 59.3(7) . . ?
C53 B8 B33 106.3(12) . . ?
B7 B8 B10 107.1(11) . . ?
B33 B8 B7 59.5(7) . . ?
B33 B8 B10 59.5(7) . . ?
C37 B8 C53 62(2) . . ?
C37 B8 B7 52.6(18) . . ?
C37 B8 B10 104.0(18) . . ?
C37 B8 B33 98.5(17) . . ?
B14 B9 B29 59.7(7) . . ?
B14 B9 B31 60.1(7) . . ?
B14 B9 B35 106.8(10) . . ?
B29 B9 B35 59.4(7) . . ?
B31 B9 B29 108.1(10) . . ?
B31 B9 B35 107.6(10) . . ?
B36 B9 B14 107.3(10) . . ?
B36 B9 B29 107.3(10) . . ?
B36 B9 B31 59.9(7) . . ?
B36 B9 B35 59.6(7) . . ?
C53 B10 B8 59.9(7) . . ?
C53 B10 B12 107.5(12) . . ?
C53 B10 B19 60.0(7) . . ?
C53 B10 B33 107.3(12) . . ?
B12 B10 B8 108.9(11) . . ?
B12 B10 B19 60.2(7) . . ?
B19 B10 B8 109.1(13) . . ?
B33 B10 B8 60.2(7) . . ?
B33 B10 B12 60.5(7) . . ?
B33 B10 B19 108.7(10) . . ?
B49 B11 B12 99.9(13) . . ?
B49 B11 B18 100.2(13) . . ?
B49 B11 B19 56.9(7) . . ?
B49 B11 B20 56.4(7) . . ?
B12 B11 B20 107.5(11) . . ?
B18 B11 B12 60.0(7) . . ?
B18 B11 B20 60.2(7) . . ?
B19 B11 B12 60.3(7) . . ?
B19 B11 B18 108.5(10) . . ?
B19 B11 B20 107.1(12) . . ?
B10 B12 S4 123.7(11) . . ?
B10 B12 B11 107.0(10) . . ?
B10 B12 B18 107.3(10) . . ?
B10 B12 B19 60.0(7) . . ?
B10 B12 B33 59.6(7) . . ?
B11 B12 S4 120.2(11) . . ?
B11 B12 B19 59.5(7) . . ?
B11 B12 B33 107.5(10) . . ?
B18 B12 S4 121.6(11) . . ?
B18 B12 B11 59.9(7) . . ?
B18 B12 B19 107.8(10) . . ?
B18 B12 B33 59.9(7) . . ?
B19 B12 S4 120.7(12) . . ?
B19 B12 B33 107.9(10) . . ?
B33 B12 S4 123.8(11) . . ?
C68 B13 B14 105.4(11) . . ?
C68 B13 B28 59.4(7) . . ?
C68 B13 B31 59.5(7) . . ?
C68 B13 B39 105.1(11) . . ?
B14 B13 B28 108.9(11) . . ?
B14 B13 B31 60.3(7) . . ?
B14 B13 B39 60.7(7) . . ?
B28 B13 B31 109.9(10) . . ?
B39 B13 B28 59.8(7) . . ?
B39 B13 B31 109.4(10) . . ?
B9 B14 S11 123.2(14) . . ?
B9 B14 B29 60.5(7) . . ?
B9 B14 B31 60.1(7) . . ?
B9 B14 B39 108.6(10) . . ?
B13 B14 S11 120.3(15) . . ?
B13 B14 B9 108.3(11) . . ?
B13 B14 B29 107.8(11) . . ?
B13 B14 B31 60.5(7) . . ?
B13 B14 B39 60.2(7) . . ?
B29 B14 S11 122.2(14) . . ?
B29 B14 B31 108.7(10) . . ?
B29 B14 B39 59.7(7) . . ?
B31 B14 S11 121.6(13) . . ?
B31 B14 B39 109.1(10) . . ?
B39 B14 S11 119.9(13) . . ?
C66 B15 B2 104(2) . . ?
C66 B15 B4 65(2) . . ?
C66 B15 B5 107(2) . . ?
C66 B15 B17 52.6(19) . . ?
B2 B15 B5 62.1(16) . . ?
B4 B15 B2 108(2) . . ?
B4 B15 B5 56.9(17) . . ?
B17 B15 B2 60.7(18) . . ?
B17 B15 B4 106(2) . . ?
B17 B15 B5 107(2) . . ?
C50 B16 B1 104(2) . . ?
C50 B16 B2 102(2) . . ?
C50 B16 B3 61.7(18) . . ?
C50 B16 B17 50.5(18) . . ?
B1 B16 B3 58.7(15) . . ?
B2 B16 B1 62.5(15) . . ?
B2 B16 B3 110(2) . . ?
B2 B16 B17 61.9(18) . . ?
B17 B16 B1 108(2) . . ?
B17 B16 B3 104(2) . . ?
C50 B17 C66 66(3) . . ?
C50 B17 B2 108(3) . . ?
C50 B17 B15 114(3) . . ?
C50 B17 B16 61(2) . . ?
C66 B17 B2 113(3) . . ?
C66 B17 B15 62(2) . . ?
C66 B17 B16 117(3) . . ?
B15 B17 B2 62.3(19) . . ?
B15 B17 B16 113(2) . . ?
B16 B17 B2 58.9(17) . . ?
B7 B18 S7 121.9(13) . . ?
B7 B18 B20 59.5(7) . . ?
B11 B18 S7 119.9(11) . . ?
B11 B18 B7 108.5(12) . . ?
B11 B18 B12 60.1(7) . . ?
B11 B18 B20 60.0(7) . . ?
B11 B18 B33 107.9(10) . . ?
B12 B18 S7 122.1(11) . . ?
B12 B18 B7 108.5(11) . . ?
B12 B18 B20 107.4(11) . . ?
B12 B18 B33 60.3(7) . . ?
B20 B18 S7 121.3(14) . . ?
B33 B18 S7 124.1(12) . . ?
B33 B18 B7 59.6(7) . . ?
B33 B18 B20 106.3(12) . . ?
B49 B19 C53 55.4(17) . . ?
B49 B19 B10 98.8(18) . . ?
B49 B19 B11 56.9(7) . . ?
B49 B19 B12 99.8(13) . . ?
C53 B19 B10 59.6(7) . . ?
C53 B19 B12 106.9(11) . . ?
B10 B19 B12 59.9(7) . . ?
B11 B19 C53 106.1(16) . . ?
B11 B19 B10 107.4(10) . . ?
B11 B19 B12 60.2(7) . . ?
B49 B20 B7 102(2) . . ?
B49 B20 B11 56.8(7) . . ?
B49 B20 B18 100.1(14) . . ?
B7 B20 B11 108.9(12) . . ?
B7 B20 B18 60.2(7) . . ?
B11 B20 B18 59.8(7) . . ?
C37 B20 B49 60.9(12) . . ?
C37 B20 B7 52.7(17) . . ?
C37 B20 B11 106.2(16) . . ?
C37 B20 B18 99.4(17) . . ?
B23 B21 S12 120.3(13) . . ?
B23 B21 B24 59.8(7) . . ?
B24 B21 S12 119.3(14) . . ?
B25 B21 S12 124.2(16) . . ?
B25 B21 B23 59.6(7) . . ?
B25 B21 B24 107.1(11) . . ?
B25 B21 B26 107.6(12) . . ?
B26 B21 S12 121.6(14) . . ?
B26 B21 B23 107.5(10) . . ?
B26 B21 B24 59.3(7) . . ?
B27 B21 S12 125.2(16) . . ?
B27 B21 B23 107.4(13) . . ?
B27 B21 B24 106.8(11) . . ?
B27 B21 B25 59.9(7) . . ?
B27 B21 B26 59.7(7) . . ?
C75 B22 B23 105.5(12) . . ?
C75 B22 B24 105.1(11) . . ?
C75 B22 B30 58.6(7) . . ?
C75 B22 B34 59.3(7) . . ?
B24 B22 B23 60.0(7) . . ?
B24 B22 B30 60.2(7) . . ?
B24 B22 B34 107.9(11) . . ?
B30 B22 B23 108.3(10) . . ?
B34 B22 B23 59.8(7) . . ?
B34 B22 B30 108.2(12) . . ?
B21 B23 S10 121.8(13) . . ?
B21 B23 B22 108.0(10) . . ?
B22 B23 S10 121.3(14) . . ?
B24 B23 S10 121.6(14) . . ?
B24 B23 B21 60.1(7) . . ?
B24 B23 B22 59.6(7) . . ?
B25 B23 S10 122.5(16) . . ?
B25 B23 B21 60.1(7) . . ?
B25 B23 B22 107.7(13) . . ?
B25 B23 B24 107.7(12) . . ?
B25 B23 B34 60.1(7) . . ?
B34 B23 S10 121.8(16) . . ?
B34 B23 B21 108.3(13) . . ?
B34 B23 B22 59.8(7) . . ?
B34 B23 B24 107.5(11) . . ?
B21 B24 S5 122.8(13) . . ?
B22 B24 S5 119.5(14) . . ?
B22 B24 B21 108.6(11) . . ?
B22 B24 B23 60.4(7) . . ?
B22 B24 B30 60.2(7) . . ?
B23 B24 S5 120.8(14) . . ?
B23 B24 B21 60.0(7) . . ?
B23 B24 B30 108.6(10) . . ?
B26 B24 S5 123.0(15) . . ?
B26 B24 B21 60.3(7) . . ?
B26 B24 B22 108.5(10) . . ?
B26 B24 B23 108.4(10) . . ?
B26 B24 B30 60.2(7) . . ?
B30 B24 S5 120.9(14) . . ?
B30 B24 B21 108.6(10) . . ?
B23 B25 B21 60.3(7) . . ?
B23 B25 B27 108.0(13) . . ?
B23 B25 B34 60.1(7) . . ?
B27 B25 B21 59.9(7) . . ?
B34 B25 B21 108.5(12) . . ?
B34 B25 B27 108(3) . . ?
C40 B25 B21 107.2(19) . . ?
C40 B25 B23 107.6(19) . . ?
C40 B25 B27 59(2) . . ?
C40 B25 B34 60(2) . . ?
B76 B26 B21 103.0(13) . . ?
B76 B26 B24 102.6(11) . . ?
B76 B26 B27 57.8(5) . . ?
B76 B26 B30 57.6(5) . . ?
B24 B26 B21 60.4(7) . . ?
B24 B26 B27 107.8(11) . . ?
B24 B26 B30 60.3(7) . . ?
B27 B26 B21 59.9(7) . . ?
B27 B26 B30 107.6(10) . . ?
B30 B26 B21 108.8(10) . . ?
B76 B27 B21 103.4(13) . . ?
B76 B27 B25 103(2) . . ?
B76 B27 B26 57.9(5) . . ?
B76 B27 C40 58.6(12) . . ?
B25 B27 B21 60.1(7) . . ?
B26 B27 B21 60.3(7) . . ?
B26 B27 B25 108.2(12) . . ?
C40 B27 B21 107(2) . . ?
C40 B27 B25 59(2) . . ?
C40 B27 B26 107.8(13) . . ?
C67 B28 C68 55.9(7) . . ?
C67 B28 B13 103.1(10) . . ?
C67 B28 B32 59.2(7) . . ?
C67 B28 B39 104.7(11) . . ?
C68 B28 B13 58.0(7) . . ?
C68 B28 B32 103.9(10) . . ?
C68 B28 B39 104.3(10) . . ?
B32 B28 B13 107.3(10) . . ?
B39 B28 B13 60.1(7) . . ?
B39 B28 B32 59.8(7) . . ?
B9 B29 S8 122.2(14) . . ?
B14 B29 S8 120.4(14) . . ?
B14 B29 B9 59.7(7) . . ?
B14 B29 B32 108.1(10) . . ?
B32 B29 S8 121.8(14) . . ?
B32 B29 B9 108.7(10) . . ?
B35 B29 S8 124.1(15) . . ?
B35 B29 B9 60.4(7) . . ?
B35 B29 B14 107.6(10) . . ?
B35 B29 B32 59.9(7) . . ?
B39 B29 S8 119.6(14) . . ?
B39 B29 B9 108.6(10) . . ?
B39 B29 B14 60.5(7) . . ?
B39 B29 B32 59.8(7) . . ?
B39 B29 B35 107.7(10) . . ?
C75 B30 B22 58.8(7) . . ?
C75 B30 B24 104.8(11) . . ?
C75 B30 B26 105.4(10) . . ?
B76 B30 C75 57.0(7) . . ?
B76 B30 B22 102.7(12) . . ?
B76 B30 B24 102.0(11) . . ?
B76 B30 B26 57.8(5) . . ?
B22 B30 B24 59.6(7) . . ?
B26 B30 B22 107.4(10) . . ?
B26 B30 B24 59.4(7) . . ?
C68 B31 B9 104.1(11) . . ?
C68 B31 B13 57.9(7) . . ?
C68 B31 B14 103.3(10) . . ?
C68 B31 B36 58.5(7) . . ?
B9 B31 B13 106.9(10) . . ?
B9 B31 B14 59.8(7) . . ?
B14 B31 B13 59.2(7) . . ?
B36 B31 B9 59.6(7) . . ?
B36 B31 B13 106.6(10) . . ?
B36 B31 B14 106.8(10) . . ?
C67 B32 B28 58.6(7) . . ?
C67 B32 B29 104.5(11) . . ?
C67 B32 B35 58.9(7) . . ?
C67 B32 B39 104.3(11) . . ?
B28 B32 B29 107.9(10) . . ?
B35 B32 B28 108.1(10) . . ?
B35 B32 B29 59.8(7) . . ?
B39 B32 B28 60.0(7) . . ?
B39 B32 B29 59.8(7) . . ?
B39 B32 B35 107.6(10) . . ?
B7 B33 S6 122.8(14) . . ?
B7 B33 B8 60.3(7) . . ?
B7 B33 B10 108.4(12) . . ?
B7 B33 B12 108.7(11) . . ?
B7 B33 B18 60.3(7) . . ?
B8 B33 S6 124.4(13) . . ?
B8 B33 B12 108.6(11) . . ?
B10 B33 S6 122.0(12) . . ?
B10 B33 B8 60.4(7) . . ?
B10 B33 B12 59.9(7) . . ?
B10 B33 B18 107.5(10) . . ?
B12 B33 S6 118.5(11) . . ?
B18 B33 S6 119.9(11) . . ?
B18 B33 B8 108.2(12) . . ?
B18 B33 B12 59.8(7) . . ?
C75 B34 B22 58.7(7) . . ?
C75 B34 B23 105.4(12) . . ?
C75 B34 B25 105(2) . . ?
C75 B34 C40 59.1(12) . . ?
B22 B34 B23 60.4(7) . . ?
B22 B34 B25 108.0(12) . . ?
B25 B34 B23 59.8(7) . . ?
C40 B34 B22 106.9(14) . . ?
C40 B34 B23 106(2) . . ?
C40 B34 B25 58(2) . . ?
C67 B35 B9 105.1(11) . . ?
C67 B35 B29 105.2(11) . . ?
C67 B35 B32 59.2(7) . . ?
C67 B35 B36 59.2(7) . . ?
B29 B35 B9 60.3(7) . . ?
B29 B35 B32 60.3(7) . . ?
B32 B35 B9 108.9(10) . . ?
B36 B35 B9 59.5(7) . . ?
B36 B35 B29 107.9(11) . . ?
B36 B35 B32 108.9(10) . . ?
C67 B36 B9 106.1(11) . . ?
C67 B36 B31 105.3(10) . . ?
C67 B36 B35 59.0(7) . . ?
C68 B36 C67 56.0(7) . . ?
C68 B36 B9 105.6(11) . . ?
C68 B36 B31 59.6(7) . . ?
C68 B36 B35 104.1(10) . . ?
B9 B36 B31 60.5(7) . . ?
B9 B36 B35 60.9(7) . . ?
B35 B36 B31 109.1(10) . . ?
B49 C37 C53 56.1(19) . . ?
B7 C37 B49 115(2) . . ?
B7 C37 C53 124(2) . . ?
B7 C37 B8 70.9(16) . . ?
B7 C37 B20 69.9(18) . . ?
B8 C37 B49 110(3) . . ?
B8 C37 C53 64.5(18) . . ?
B8 C37 B20 128(2) . . ?
B20 C37 B49 60.3(12) . . ?
B20 C37 C53 113.6(19) . . ?
S1 B38 B4 122.6(19) . . ?
S1 B38 B5 123.3(17) . . ?
S1 B38 B6 121.5(19) . . ?
B1 B38 S1 125.4(16) . . ?
B1 B38 B4 103(2) . . ?
B1 B38 B5 62.1(16) . . ?
B1 B38 B6 105(2) . . ?
B3 B38 S1 122.0(18) . . ?
B3 B38 B1 58.4(16) . . ?
B3 B38 B4 108.2(19) . . ?
B3 B38 B5 108(2) . . ?
B3 B38 B6 59.5(16) . . ?
B5 B38 B4 52.8(16) . . ?
B5 B38 B6 104.8(19) . . ?
B6 B38 B4 62.6(15) . . ?
B13 B39 S9 121.9(14) . . ?
B13 B39 B14 59.1(7) . . ?
B14 B39 S9 124.5(14) . . ?
B28 B39 S9 118.4(14) . . ?
B28 B39 B13 60.1(7) . . ?
B28 B39 B14 108.0(10) . . ?
B29 B39 S9 123.8(14) . . ?
B29 B39 B13 107.0(10) . . ?
B29 B39 B14 59.8(7) . . ?
B29 B39 B28 108.6(10) . . ?
B32 B39 S9 120.3(14) . . ?
B32 B39 B13 107.6(10) . . ?
B32 B39 B14 108.0(10) . . ?
B32 B39 B28 60.2(7) . . ?
B32 B39 B29 60.4(7) . . ?
C75 C40 B25 108(2) . . ?
C75 C40 B27 107.2(14) . . ?
C75 C40 B34 59.7(12) . . ?
B76 C40 C75 57.0(7) . . ?
B76 C40 B25 106(2) . . ?
B76 C40 B27 58.8(12) . . ?
B76 C40 B34 104.6(15) . . ?
B25 C40 B27 61.9(16) . . ?
B25 C40 B34 61.3(16) . . ?
B27 C40 B34 111(2) . . ?
C84 N1 C83 111(3) . . ?
C84 N1 C86 125(3) . . ?
C86 N1 C83 124(3) . . ?
O1 C84 N1 121(4) . . ?
O1 C84 C85 128(4) . . ?
C85 C84 N1 110(3) . . ?
C88 N2 C90 98(3) . . ?
C88 N2 C91 119(4) . . ?
C91 N2 C90 143(4) . . ?
O2 C88 N2 121(4) . . ?
O2 C88 C89 128(4) . . ?
N2 C88 C89 111(4) . . ?
C4 C21 P2 121.9(12) . . ?
C4 C21 C19 120.0 . . ?
C19 C21 P2 118.0(12) . . ?
C21 C4 C16 120.0 . . ?
C52 C16 C4 120.0 . . ?
C45 C52 C16 120.0 . . ?
C52 C45 C19 120.0 . . ?
C45 C19 C21 120.0 . . ?

loop_
_geom_bond_atom_site_label_1
_geom_bond_atom_site_label_2
_geom_bond_distance
_geom_bond_site_symmetry_2
_geom_bond_publ_flag
Ag1 Ag1 2.989(3) 5_675 ?
Ag1 Ag2 3.020(3) . ?
Ag1 Ag3 2.924(2) . ?
Ag1 Ag4 2.972(3) . ?
Ag1 Ag9 3.369(2) . ?
Ag1 Ag11 3.231(3) . ?
Ag1 S1 2.527(6) . ?
Ag1 S3 2.509(5) 5_675 ?
Ag2 Ag6 2.952(2) . ?
Ag2 Ag6 2.952(2) 5_675 ?
Ag2 Ag15 3.311(3) 5_675 ?
Ag2 Ag15 3.311(3) . ?
Ag2 S2 2.506(5) . ?
Ag2 S2 2.507(5) 5_675 ?
Ag3 Ag7 3.328(3) . ?
Ag3 Ag8 2.878(3) . ?
Ag3 Ag11 3.038(3) . ?
Ag3 Ag13 3.051(3) . ?
Ag3 S2 2.461(5) . ?
Ag3 S4 2.693(7) . ?
Ag3 S6 2.534(5) . ?
Ag4 Ag9 2.959(3) . ?
Ag4 Ag14 2.962(3) 5_675 ?
Ag4 Ag16 3.077(15) 5_675 ?
Ag4 Ag16 2.980(16) . ?
Ag4 S1 2.445(6) 5_675 ?
Ag4 S5 2.605(6) . ?
Ag4 S12 2.558(7) . ?
Ag5 Ag12 3.128(3) . ?
Ag5 S3 2.561(5) . ?
Ag5 S6 2.545(6) 5_675 ?
Ag5 P6 2.410(5) . ?
Ag6 Ag12 2.935(2) . ?
Ag6 Ag13 3.053(3) 5_675 ?
Ag6 Ag15 3.002(3) 5_675 ?
Ag6 S3 2.446(7) . ?
Ag6 S8 2.674(7) . ?
Ag6 S9 2.527(7) . ?
Ag7 Ag8 3.130(3) . ?
Ag7 Ag13 3.358(3) . ?
Ag7 S2 2.560(6) . ?
Ag7 S9 2.585(7) 5_675 ?
Ag7 P5 2.421(7) . ?
Ag8 S4 2.588(7) . ?
Ag8 S7 2.530(7) . ?
Ag8 P1 2.389(6) . ?
Ag9 Ag11 2.984(3) . ?
Ag9 S5 2.463(8) . ?
Ag9 S6 2.414(7) . ?
Ag10 Ag11 3.308(3) . ?
Ag10 Ag14 3.116(3) . ?
Ag10 Ag16 3.234(10) 5_675 ?
Ag10 S1 2.571(6) . ?
Ag10 S12 2.557(7) . ?
Ag10 P4 2.427(7) . ?
Ag11 S4 2.433(7) . ?
Ag11 S12 2.423(8) . ?
Ag12 S8 2.588(7) . ?
Ag12 S11 2.548(8) . ?
Ag12 P2 2.412(6) . ?
Ag13 S7 2.425(7) . ?
Ag13 S11 2.474(7) 5_675 ?
Ag14 S5 2.599(7) 5_675 ?
Ag14 S10 2.513(9) 5_675 ?
Ag14 P3 2.399(7) . ?
Ag15 Ag15 3.104(5) 5_675 ?
Ag15 S8 2.432(7) 5_675 ?
Ag15 S9 2.410(7) . ?
Ag16 Ag16 0.60(2) 5_675 ?
Ag16 S10 2.648(19) 5_675 ?
Ag16 S10 2.38(2) . ?
Ag16 S12 2.619(17) 5_675 ?
S1 B38 1.81(3) . ?
S2 B1 1.88(3) . ?
S3 B5 1.87(3) . ?
S4 B12 1.970(17) . ?
S5 B24 1.96(2) . ?
S6 B33 1.948(18) . ?
S7 B18 1.976(18) . ?
S8 B29 2.00(2) . ?
S9 B39 1.94(2) . ?
S10 B23 1.99(2) . ?
S11 B14 2.02(2) . ?
S12 B21 1.97(2) . ?
P1 C6 1.82(3) . ?
P1 C7 1.79(3) . ?
P1 C15 1.81(3) . ?
P2 C39 1.803(16) . ?
P2 C87 1.81(3) . ?
P2 C21 1.808(17) . ?
P3 C3 1.83(2) . ?
P3 C30 1.812(16) . ?
P3 C80 1.78(2) . ?
P4 C3 1.75(3) . ?
P4 C18 1.84(3) . ?
P4 C0AA 1.831(17) . ?
P5 C6 1.83(3) . ?
P5 C9 1.83(2) . ?
P5 C74 1.76(2) . ?
P6 C17 1.79(3) . ?
P6 C61 1.777(17) . ?
P6 C87 1.84(3) . ?
C1 C2 1.44(4) . ?
C1 C8 1.29(4) . ?
C2 C41 1.31(4) . ?
C5 C15 1.45(4) . ?
C5 C41 1.36(4) . ?
C7 C20 1.34(3) . ?
C7 C22 1.41(3) . ?
C8 C15 1.39(4) . ?
C9 C10 1.3900 . ?
C9 C14 1.3900 . ?
C10 C11 1.3900 . ?
C11 C12 1.3900 . ?
C12 C13 1.3900 . ?
C13 C14 1.3900 . ?
C17 C24 1.33(4) . ?
C17 C48 1.32(4) . ?
C18 C46 1.36(4) . ?
C18 C55 1.29(5) . ?
C20 C54 1.36(4) . ?
C22 C23 1.37(4) . ?
C23 C51 1.38(4) . ?
C24 C42 1.38(5) . ?
C27 C28 1.3900 . ?
C27 C32 1.3900 . ?
C28 C29 1.3900 . ?
C29 C30 1.3900 . ?
C30 C31 1.3900 . ?
C31 C32 1.3900 . ?
C33 C46 1.32(4) . ?
C33 C65 1.24(4) . ?
C34 C35 1.3900 . ?
C34 C39 1.3900 . ?
C35 C36 1.3900 . ?
C36 C1AA 1.3900 . ?
C1AA C38 1.3900 . ?
C38 C39 1.3900 . ?
C0AA C26 1.3900 . ?
C0AA C25 1.3900 . ?
C26 C57 1.3900 . ?
C57 C56 1.3900 . ?
C56 C43 1.3900 . ?
C43 C25 1.3900 . ?
C42 C47 1.36(5) . ?
C44 C47 1.27(4) . ?
C44 C48 1.38(5) . ?
B49 C53 1.47(4) . ?
B49 B11 1.507(14) . ?
B49 B19 1.507(14) . ?
B49 B20 1.500(14) . ?
B49 C37 1.509(14) . ?
C50 C66 1.55(4) . ?
C50 B3 1.75(4) . ?
C50 B6 1.70(4) . ?
C50 B16 1.58(4) . ?
C50 B17 1.39(5) . ?
C51 C54 1.32(4) . ?
C53 B8 1.650(14) . ?
C53 B10 1.641(14) . ?
C53 B19 1.647(14) . ?
C53 C37 1.62(5) . ?
C55 C58 1.39(5) . ?
C58 C65 1.44(5) . ?
C59 C60 1.3900 . ?
C59 C64 1.3900 . ?
C60 C61 1.3900 . ?
C61 C62 1.3900 . ?
C62 C63 1.3900 . ?
C63 C64 1.3900 . ?
C66 B4 1.77(4) . ?
C66 B6 1.79(5) . ?
C66 B15 1.62(5) . ?
C66 B17 1.45(5) . ?
C67 C68 1.501(14) . ?
C67 B28 1.596(14) . ?
C67 B32 1.607(14) . ?
C67 B35 1.602(14) . ?
C67 B36 1.605(14) . ?
C68 B13 1.585(14) . ?
C68 B28 1.608(14) . ?
C68 B31 1.612(14) . ?
C68 B36 1.593(14) . ?
C69 C70 1.3900 . ?
C69 C74 1.3900 . ?
C70 C71 1.3900 . ?
C71 C72 1.3900 . ?
C72 C73 1.3900 . ?
C73 C74 1.3900 . ?
C75 B76 1.500(14) . ?
C75 B22 1.597(14) . ?
C75 B30 1.593(14) . ?
C75 B34 1.607(14) . ?
C75 C40 1.598(14) . ?
B76 B26 1.550(10) . ?
B76 B27 1.549(10) . ?
B76 B30 1.547(10) . ?
B76 C40 1.546(10) . ?
C77 C78 1.3900 . ?
C77 C82 1.3900 . ?
C78 C79 1.3900 . ?
C79 C80 1.3900 . ?
C80 C81 1.3900 . ?
C81 C82 1.3900 . ?
B1 B2 1.77(4) . ?
B1 B3 1.74(4) . ?
B1 B5 1.86(4) . ?
B1 B16 1.73(4) . ?
B1 B38 1.79(4) . ?
B2 B5 1.82(4) . ?
B2 B15 1.76(4) . ?
B2 B16 1.68(4) . ?
B2 B17 1.73(5) . ?
B3 B6 1.80(4) . ?
B3 B16 1.81(5) . ?
B3 B38 1.77(4) . ?
B4 B5 1.65(4) . ?
B4 B6 1.94(4) . ?
B4 B15 1.68(5) . ?
B4 B38 1.88(4) . ?
B5 B15 1.77(4) . ?
B5 B38 1.82(4) . ?
B6 B38 1.85(4) . ?
B7 B8 1.661(14) . ?
B7 B18 1.659(14) . ?
B7 B20 1.648(14) . ?
B7 B33 1.647(14) . ?
B7 C37 1.40(4) . ?
B8 B10 1.664(14) . ?
B8 B33 1.661(14) . ?
B8 C37 1.47(4) . ?
B9 B14 1.652(14) . ?
B9 B29 1.664(14) . ?
B9 B31 1.658(14) . ?
B9 B35 1.666(14) . ?
B9 B36 1.643(14) . ?
B10 B12 1.654(14) . ?
B10 B19 1.656(14) . ?
B10 B33 1.650(14) . ?
B11 B12 1.657(14) . ?
B11 B18 1.653(14) . ?
B11 B19 1.646(14) . ?
B11 B20 1.658(14) . ?
B12 B18 1.656(14) . ?
B12 B19 1.659(14) . ?
B12 B33 1.664(14) . ?
B13 B14 1.638(14) . ?
B13 B28 1.657(14) . ?
B13 B31 1.661(14) . ?
B13 B39 1.656(14) . ?
B14 B29 1.652(14) . ?
B14 B31 1.658(14) . ?
B14 B39 1.664(14) . ?
B15 B17 1.66(4) . ?
B16 B17 1.68(4) . ?
B18 B20 1.661(14) . ?
B18 B33 1.657(14) . ?
B20 C37 1.48(5) . ?
B21 B23 1.658(14) . ?
B21 B24 1.660(14) . ?
B21 B25 1.654(14) . ?
B21 B26 1.658(14) . ?
B21 B27 1.651(14) . ?
B22 B23 1.660(14) . ?
B22 B24 1.647(14) . ?
B22 B30 1.657(14) . ?
B22 B34 1.650(14) . ?
B23 B24 1.654(14) . ?
B23 B25 1.646(14) . ?
B23 B34 1.651(14) . ?
B24 B26 1.642(14) . ?
B24 B30 1.657(14) . ?
B25 B27 1.651(14) . ?
B25 B34 1.651(14) . ?
B25 C40 1.60(5) . ?
B26 B27 1.648(14) . ?
B26 B30 1.655(14) . ?
B27 C40 1.61(5) . ?
B28 B32 1.655(14) . ?
B28 B39 1.651(14) . ?
B29 B32 1.659(14) . ?
B29 B35 1.650(14) . ?
B29 B39 1.649(14) . ?
B31 B36 1.648(14) . ?
B32 B35 1.652(14) . ?
B32 B39 1.648(14) . ?
B34 C40 1.63(5) . ?
B35 B36 1.645(14) . ?
O1 C84 1.198(14) . ?
N1 C83 1.506(14) . ?
N1 C84 1.482(14) . ?
N1 C86 1.502(14) . ?
C84 C85 1.454(14) . ?
O2 C88 1.208(14) . ?
N2 C88 1.436(14) . ?
N2 C90 1.454(14) . ?
N2 C91 1.446(14) . ?
C88 C89 1.509(14) . ?
C21 C4 1.3900 . ?
C21 C19 1.3900 . ?
C4 C16 1.3900 . ?
C16 C52 1.3900 . ?
C52 C45 1.3900 . ?
C45 C19 1.3900 . ?
